data_7246640
loop_
_publ_author_name
'Ochi, Junki'
'Yanagihara, Takumi'
'Tanaka, Kazuo'
'Chujo, Yoshiki'

_publ_section_title
;
 Tuning of the height of energy barrier between locally-excited and charge
 transfer states by altering the fusing position of <i>o</i>-carborane in
 phenylnaphthalene.
;
_journal_issue 16
_journal_name_full 'Physical chemistry chemical physics : PCCP'
_journal_page_first 11839
_journal_page_last 11844
_journal_paper_doi 10.1039/d3cp00334e
_journal_volume 25
_journal_year 2023
_chemical_formula_moiety 'C18 H20 B10'
_chemical_formula_sum 'C18 H20 B10'
_chemical_formula_weight 344.44
_space_group_crystal_system triclinic
_space_group_IT_number 2
_space_group_name_Hall '-P 1'
_space_group_name_H-M_alt 'P -1'
_atom_sites_solution_hydrogens geom
_atom_sites_solution_primary dual
_audit_creation_date 2023-01-14
_audit_creation_method
;
Olex2 1.5
(compiled 2022.04.07 svn.rca3783a0 for OlexSys, GUI svn.r6498)
;
_audit_update_record
;
2023-01-14 deposited with the CCDC.	2023-03-28 downloaded from the CCDC.
;
_cell_angle_alpha 105.691(10)
_cell_angle_beta 95.959(8)
_cell_angle_gamma 90.075(9)
_cell_formula_units_Z 4
_cell_length_a 10.227(5)
_cell_length_b 13.290(8)
_cell_length_c 14.005(7)
_cell_measurement_reflns_used 2317
_cell_measurement_temperature 143
_cell_measurement_theta_max 27.5
_cell_measurement_theta_min 3.0
_cell_volume 1821.8(17)
_computing_cell_refinement
;
CrystalClear-SM Expert 2.1 b46 (Rigaku, 2016)
;
_computing_data_collection
;
CrystalClear-SM Expert 2.1 b46 (Rigaku, 2016)
;
_computing_data_reduction
;
CrystalClear-SM Expert 2.1 b46 (Rigaku, 2016)
;
_computing_molecular_graphics 'Olex2 1.5 (Dolomanov et al., 2009)'
_computing_publication_material 'Olex2 1.5 (Dolomanov et al., 2009)'
_computing_structure_refinement 'SHELXL 2018/3 (Sheldrick, 2015)'
_computing_structure_solution 'SHELXT 2018/2 (Sheldrick, 2018)'
_diffrn_ambient_temperature 143
_diffrn_detector_area_resol_mean 28.5714
_diffrn_measured_fraction_theta_full 0.976
_diffrn_measured_fraction_theta_max 0.954
_diffrn_measurement_details
;
scan:
	Number of images: 360
	           Slice: -110.0000 - 70.0000
	     Image width: 0.5000
	        Exp time: 8.0000
	   Rotation axis: Omega
	           Omega: 0.0000
	             Chi: 45.0000
	             Phi: 0.0000
	             XTD: 44.9696
	          2theta: -20.0039
scan:
	Number of images: 360
	           Slice: -110.0000 - 70.0000
	     Image width: 0.5000
	        Exp time: 8.0000
	   Rotation axis: Omega
	           Omega: 0.0000
	             Chi: 45.0000
	             Phi: 90.0000
	             XTD: 44.9696
	          2theta: -20.0039
;
_diffrn_measurement_device
;
AFC10: Fixed Chi 2 circle
;
_diffrn_measurement_device_type
;
Rigaku Saturn724+ (4x4 bin mode)
;
_diffrn_measurement_method 'profile data from \w-scans'
_diffrn_measurement_specimen_support Fiber
_diffrn_radiation_type MoK\a
_diffrn_radiation_wavelength 0.71075
_diffrn_reflns_av_R_equivalents 0.0757
_diffrn_reflns_av_unetI/netI 0.1665
_diffrn_reflns_Laue_measured_fraction_full 0.976
_diffrn_reflns_Laue_measured_fraction_max 0.954
_diffrn_reflns_limit_h_max 13
_diffrn_reflns_limit_h_min -13
_diffrn_reflns_limit_k_max 16
_diffrn_reflns_limit_k_min -17
_diffrn_reflns_limit_l_max 16
_diffrn_reflns_limit_l_min -18
_diffrn_reflns_number 14940
_diffrn_reflns_point_group_measured_fraction_full 0.976
_diffrn_reflns_point_group_measured_fraction_max 0.954
_diffrn_reflns_theta_full 25.242
_diffrn_reflns_theta_max 27.520
_diffrn_reflns_theta_min 3.024
_diffrn_source_current 24.0
_diffrn_source_power 1.2
_diffrn_source_voltage 50.0
_exptl_absorpt_coefficient_mu 0.063
_exptl_absorpt_correction_T_max 1.000
_exptl_absorpt_correction_T_min 0.789
_exptl_absorpt_correction_type multi-scan
_exptl_crystal_colour Colorless
_exptl_crystal_density_diffrn 1.256
_exptl_crystal_description Prism
_exptl_crystal_F_000 712
_exptl_crystal_preparation Fiber
_exptl_crystal_size_max 0.04
_exptl_crystal_size_mid 0.04
_exptl_crystal_size_min 0.02
_refine_diff_density_max 0.563
_refine_diff_density_min -0.293
_refine_diff_density_rms 0.067
_refine_ls_extinction_method none
_refine_ls_goodness_of_fit_ref 1.078
_refine_ls_hydrogen_treatment constr
_refine_ls_matrix_type full
_refine_ls_number_parameters 505
_refine_ls_number_reflns 8014
_refine_ls_number_restraints 4
_refine_ls_restrained_S_all 1.093
_refine_ls_R_factor_all 0.2120
_refine_ls_R_factor_gt 0.1185
_refine_ls_shift/su_max 0.000
_refine_ls_shift/su_mean 0.000
_refine_ls_structure_factor_coef Fsqd
_refine_ls_weighting_details 'w=1/[\s^2^(Fo^2^)+(0.0711P)^2^+3.2557P] where P=(Fo^2^+2Fc^2^)/3'
_refine_ls_weighting_scheme calc
_refine_ls_wR_factor_gt 0.2348
_refine_ls_wR_factor_ref 0.2859
_reflns_Friedel_coverage 0.000
_reflns_number_gt 3799
_reflns_number_total 8014
_reflns_threshold_expression 'I > 2\s(I)'
_cod_data_source_file d3cp00334e2.cif
_cod_data_source_block 20210506_cnaph_re3
_cod_depositor_comments
;
The following automatic conversions were performed:

data item '_exptl_absorpt_correction_type' value 'Multi-scan' was
changed to 'multi-scan' in accordance with the
/home/data/users/saulius/crontab/automatic-downloads/rss-feeds/RSC/lib/dictionaries/cif_core.dic
dictionary named 'cif_core.dic' version 2.4.2 last updated on
2011-04-26.

Automatic conversion script
Id: cif_fix_values 8170 2020-07-09 18:12:32Z antanas 

 Adding full bibliography for 7246640--7246641.cif.
;
_cod_database_code 7246640
_shelx_shelxl_version_number 2018/3
_shelx_space_group_comment
;
The symmetry employed for this shelxl refinement is uniquely defined
by the following loop, which should always be used as a source of
symmetry information in preference to the above space-group names.
They are only intended as comments.
;
_shelx_estimated_absorpt_t_max 0.999
_shelx_estimated_absorpt_t_min 0.997
_olex2_refinement_description
;
1. Fixed Uiso
 At 1.2 times of:
  All B(H) groups, All C(H) groups
2.a Aromatic/amide H refined with riding coordinates:
 C007(H007), C008(H008), C00A(H00A), C00B(H00B), C00D(H00D), C00E(H00E),
 C00G(H00G), C00J(H00J), C00M(H00M), C00O(H00O), C00P(H00P), C00Q(H00Q),
 C00R(H00R), C00U(H00U), C00V(H00V), C00W(H00W), C00X(H00X), C00Y(H00Y),
 C00Z(H00Z), C010(H010)
2.b Boron cage BH refined with riding coordinates:
 C00L(H00L), C00T(H00T), B(H), B012(H012), B013(H013), B014(H014), B015(H015),
 B016(H016), B017(H017), B018(H018), B019(H019), B01A(H01A), B01C(H01C),
 B01D(H01D), B01E(H01E), B01F(H01F), B01G(H01G), B01I(H01I), B01J(H01J),
 B01K(H01K)
;
_olex2_submission_special_instructions 'No special instructions were received'

loop_
_space_group_symop_operation_xyz
'x, y, z'
'-x, -y, -z'

loop_
_atom_site_label
_atom_site_type_symbol
_atom_site_fract_x
_atom_site_fract_y
_atom_site_fract_z
_atom_site_U_iso_or_equiv
_atom_site_adp_type
_atom_site_occupancy
_atom_site_site_symmetry_order
_atom_site_calc_flag
_atom_site_refinement_flags_posn
_atom_site_refinement_flags_adp
_atom_site_refinement_flags_occupancy
_atom_site_disorder_assembly
_atom_site_disorder_group
C001 C 0.4131(4) 0.1147(4) 0.5892(3) 0.0261(10) Uani 1 1 d . . . . .
C002 C 0.3116(4) 0.1129(4) 0.5120(3) 0.0238(10) Uani 1 1 d . . . . .
C003 C 0.1908(4) 0.2094(4) 0.3916(3) 0.0268(11) Uani 1 1 d . . . . .
C004 C 0.2482(5) 0.4234(4) 0.4417(4) 0.0291(11) Uani 1 1 d . . . . .
C005 C 0.4636(4) 0.3303(4) 0.8756(3) 0.0267(11) Uani 1 1 d . . . . .
C006 C 0.2861(4) 0.2090(4) 0.4827(3) 0.0243(10) Uani 1 1 d . . . . .
C007 C 0.2688(5) -0.0699(4) 0.5061(4) 0.0318(12) Uani 1 1 d . . . . .
H007 H 0.220451 -0.131977 0.477466 0.038 Uiso 1 1 calc R U . . .
C008 C 0.4929(5) 0.2050(4) 0.6325(3) 0.0302(11) Uani 1 1 d . . . . .
H008 H 0.564651 0.203617 0.678675 0.036 Uiso 1 1 calc R U . . .
C009 C 0.5451(5) 0.1319(4) 0.8901(3) 0.0279(11) Uani 1 1 d . . . . .
C00A C 0.4642(5) 0.2948(4) 0.6062(3) 0.0303(11) Uani 1 1 d . . . . .
H00A H 0.517098 0.354211 0.636226 0.036 Uiso 1 1 calc R U . . .
C00B C 0.4387(5) 0.0241(4) 0.6230(4) 0.0302(11) Uani 1 1 d . . . . .
H00B H 0.506471 0.027004 0.673511 0.036 Uiso 1 1 calc R U . . .
C00C C 0.3308(5) 0.4087(4) 0.5228(4) 0.0290(11) Uani 1 1 d . . . . .
C00D C 0.2418(5) 0.0148(4) 0.4711(4) 0.0276(11) Uani 1 1 d . . . . .
H00D H 0.175694 0.008602 0.418792 0.033 Uiso 1 1 calc R U . . .
C00E C 0.2290(5) 0.5236(4) 0.4311(4) 0.0346(12) Uani 1 1 d . . . . .
H00E H 0.175518 0.532245 0.376156 0.042 Uiso 1 1 calc R U . . .
C00F C 0.3572(5) 0.3017(4) 0.5351(3) 0.0261(11) Uani 1 1 d . . . . .
C00G C 0.3655(5) 0.5969(4) 0.5833(4) 0.0373(13) Uani 1 1 d . . . . .
H00G H 0.403358 0.655074 0.631470 0.045 Uiso 1 1 calc R U . . .
C00H C 0.3681(5) 0.2533(4) 0.8665(3) 0.0301(11) Uani 1 1 d . . . . .
C00I C 0.2215(5) 0.2737(4) 0.8437(4) 0.0332(12) Uani 1 1 d . . . . .
C00J C 0.3674(5) -0.0658(4) 0.5840(4) 0.0327(12) Uani 1 1 d . . . . .
H00J H 0.383530 -0.123623 0.608363 0.039 Uiso 1 1 calc R U . . .
C00K C 0.3108(5) 0.4719(4) 0.8432(4) 0.0328(12) Uani 1 1 d . . . . .
C00L C 0.1749(5) 0.2836(4) 0.7298(3) 0.0300(11) Uani 1 1 d . . . . .
H00L H 0.246298 0.271239 0.674510 0.036 Uiso 1 1 calc R U . . .
C00M C 0.5392(5) 0.5146(4) 0.8723(4) 0.0348(12) Uani 1 1 d . . . . .
H00M H 0.625006 0.494232 0.883872 0.042 Uiso 1 1 calc R U . . .
C00N C 0.4077(5) 0.1520(4) 0.8743(4) 0.0370(13) Uani 1 1 d . . . . .
C00O C 0.2897(5) 0.5729(4) 0.8383(4) 0.0353(12) Uani 1 1 d . . . . .
H00O H 0.203512 0.593128 0.828125 0.042 Uiso 1 1 calc R U . . .
C00P C 0.3871(5) 0.4977(4) 0.5946(4) 0.0347(12) Uani 1 1 d . . . . .
H00P H 0.439519 0.489933 0.650354 0.042 Uiso 1 1 calc R U . . .
C00Q C 0.3228(5) 0.0619(4) 0.8656(4) 0.0344(12) Uani 1 1 d . . . . .
H00Q H 0.232133 0.069185 0.858789 0.041 Uiso 1 1 calc R U . . .
C00R C 0.5220(6) 0.6133(4) 0.8650(4) 0.0393(13) Uani 1 1 d . . . . .
H00R H 0.593767 0.658525 0.870973 0.047 Uiso 1 1 calc R U . . .
C00S C 0.4362(5) 0.4394(4) 0.8635(4) 0.0364(13) Uani 1 1 d . . . . .
C00T C 0.0476(5) 0.2692(4) 0.4025(4) 0.0356(12) Uani 1 1 d . . . . .
H00T H 0.016679 0.304227 0.476987 0.043 Uiso 1 1 calc R U . . .
C00U C 0.2875(5) 0.6101(4) 0.5003(4) 0.0403(14) Uani 1 1 d . . . . .
H00U H 0.274962 0.676564 0.491756 0.048 Uiso 1 1 calc R U . . .
C00V C 0.5873(6) 0.0328(4) 0.8912(4) 0.0389(13) Uani 1 1 d . . . . .
H00V H 0.677157 0.022810 0.901049 0.047 Uiso 1 1 calc R U . . .
C00W C 0.5975(5) 0.3113(5) 0.8971(4) 0.0426(14) Uani 1 1 d . . . . .
H00W H 0.660029 0.365023 0.906784 0.051 Uiso 1 1 calc R U . . .
C00X C 0.6369(5) 0.2139(5) 0.9039(4) 0.0413(14) Uani 1 1 d . . . . .
H00X H 0.725711 0.202807 0.917925 0.050 Uiso 1 1 calc R U . . .
C00Y C 0.3911(6) 0.6463(4) 0.8478(4) 0.0471(15) Uani 1 1 d . . . . .
H00Y H 0.374103 0.713650 0.843245 0.056 Uiso 1 1 calc R U . . .
C00Z C 0.3708(6) -0.0323(4) 0.8672(4) 0.0428(14) Uani 1 1 d . . . . .
H00Z H 0.311970 -0.087918 0.860249 0.051 Uiso 1 1 calc R U . . .
C010 C 0.5041(6) -0.0493(5) 0.8786(4) 0.0473(15) Uani 1 1 d . . . . .
H010 H 0.535233 -0.115243 0.877653 0.057 Uiso 1 1 calc R U . . .
B B 0.2524(6) 0.2252(4) 0.2883(4) 0.0284(13) Uani 1 1 d . . . . .
H H 0.358653 0.229069 0.282510 0.034 Uiso 1 1 calc R U . . .
B012 B 0.0172(5) 0.2434(5) 0.6873(4) 0.0289(13) Uani 1 1 d . . . . .
H012 H -0.020551 0.207300 0.608978 0.035 Uiso 1 1 calc R U . . .
B013 B 0.0881(6) 0.2208(5) 0.8839(4) 0.0336(14) Uani 1 1 d . . . . .
H013 H 0.097228 0.169162 0.933551 0.040 Uiso 1 1 calc R U . . .
B014 B -0.0334(5) 0.3154(5) 0.8918(4) 0.0312(13) Uani 1 1 d . . . . .
H014 H -0.105207 0.325598 0.946685 0.037 Uiso 1 1 calc R U . . .
B015 B 0.0650(6) 0.3776(5) 0.7313(4) 0.0335(14) Uani 1 1 d . . . . .
H015 H 0.060202 0.428273 0.680692 0.040 Uiso 1 1 calc R U . . .
B016 B 0.1768(6) 0.1070(4) 0.2847(4) 0.0291(13) Uani 1 1 d . . . . .
H016 H 0.231779 0.034764 0.277801 0.035 Uiso 1 1 calc R U . . .
B017 B 0.0416(6) 0.1363(5) 0.3586(4) 0.0325(13) Uani 1 1 d . . . . .
H017 H 0.007147 0.083615 0.399893 0.039 Uiso 1 1 calc R U . . .
B018 B 0.0140(6) 0.1073(5) 0.2284(4) 0.0324(13) Uani 1 1 d . . . . .
H018 H -0.037246 0.034312 0.183608 0.039 Uiso 1 1 calc R U . . .
B019 B 0.1441(6) 0.1642(5) 0.1841(4) 0.0342(14) Uani 1 1 d . . . . .
H019 H 0.176454 0.128969 0.110188 0.041 Uiso 1 1 calc R U . . .
B01A B -0.0766(6) 0.3309(5) 0.7699(5) 0.0330(14) Uani 1 1 d . . . . .
H01A H -0.176037 0.352169 0.745716 0.040 Uiso 1 1 calc R U . . .
B01B B 0.1748(6) 0.3292(5) 0.3665(4) 0.0330(14) Uani 1 1 d . . . . .
B01C B 0.1323(5) 0.3550(5) 0.9271(4) 0.0364(15) Uani 1 1 d . . . . .
H01C H 0.169826 0.390510 1.005615 0.044 Uiso 1 1 calc R U . . .
B01D B 0.1213(6) 0.1758(5) 0.7564(4) 0.0319(13) Uani 1 1 d . . . . .
H01D H 0.153658 0.096196 0.723415 0.038 Uiso 1 1 calc R U . . .
B01E B 0.1441(6) 0.3028(5) 0.2364(4) 0.0356(14) Uani 1 1 d . . . . .
H01E H 0.177459 0.357750 0.197047 0.043 Uiso 1 1 calc R U . . .
B01F B -0.0419(6) 0.2035(5) 0.7854(4) 0.0353(14) Uani 1 1 d . . . . .
H01F H -0.118165 0.141210 0.771270 0.042 Uiso 1 1 calc R U . . .
B01G B 0.0115(6) 0.3298(5) 0.3105(4) 0.0329(14) Uani 1 1 d . . . . .
H01G H -0.043073 0.402527 0.320130 0.039 Uiso 1 1 calc R U . . .
B01H B 0.1922(6) 0.3946(5) 0.8296(4) 0.0320(13) Uani 1 1 d . . . . .
B01I B -0.0078(7) 0.2296(5) 0.1975(5) 0.0400(15) Uani 1 1 d . . . . .
H01I H -0.073731 0.236877 0.132629 0.048 Uiso 1 1 calc R U . . .
B01J B 0.0318(6) 0.4223(5) 0.8575(5) 0.0382(15) Uani 1 1 d . . . . .
H01J H 0.002496 0.502903 0.890137 0.046 Uiso 1 1 calc R U . . .
B01K B -0.0685(6) 0.2109(5) 0.3051(5) 0.0354(14) Uani 1 1 d . . . . .
H01K H -0.174686 0.206340 0.310793 0.042 Uiso 1 1 calc R U . . .

loop_
_atom_site_aniso_label
_atom_site_aniso_U_11
_atom_site_aniso_U_22
_atom_site_aniso_U_33
_atom_site_aniso_U_23
_atom_site_aniso_U_13
_atom_site_aniso_U_12
C001 0.022(2) 0.031(3) 0.025(3) 0.006(2) 0.005(2) -0.001(2)
C002 0.026(3) 0.028(3) 0.019(2) 0.0087(19) 0.0039(19) 0.000(2)
C003 0.022(2) 0.030(3) 0.027(3) 0.005(2) 0.004(2) -0.001(2)
C004 0.030(3) 0.025(3) 0.036(3) 0.010(2) 0.011(2) -0.001(2)
C005 0.022(2) 0.037(3) 0.021(2) 0.006(2) 0.0023(19) -0.003(2)
C006 0.018(2) 0.033(3) 0.022(2) 0.008(2) 0.0004(19) -0.002(2)
C007 0.031(3) 0.030(3) 0.035(3) 0.011(2) 0.005(2) -0.003(2)
C008 0.026(3) 0.037(3) 0.025(3) 0.006(2) -0.002(2) -0.001(2)
C009 0.022(2) 0.040(3) 0.021(2) 0.008(2) 0.003(2) 0.004(2)
C00A 0.030(3) 0.035(3) 0.023(3) 0.003(2) 0.006(2) -0.005(2)
C00B 0.028(3) 0.034(3) 0.030(3) 0.010(2) 0.007(2) 0.007(2)
C00C 0.026(3) 0.033(3) 0.031(3) 0.010(2) 0.007(2) -0.004(2)
C00D 0.026(3) 0.028(3) 0.028(3) 0.006(2) 0.000(2) -0.004(2)
C00E 0.035(3) 0.030(3) 0.042(3) 0.014(2) 0.006(2) -0.002(2)
C00F 0.027(3) 0.027(3) 0.025(3) 0.008(2) 0.007(2) -0.004(2)
C00G 0.040(3) 0.026(3) 0.042(3) 0.003(2) 0.008(3) -0.008(2)
C00H 0.030(3) 0.035(3) 0.024(3) 0.005(2) 0.003(2) -0.002(2)
C00I 0.021(2) 0.051(3) 0.024(3) 0.002(2) 0.003(2) -0.003(2)
C00J 0.041(3) 0.030(3) 0.030(3) 0.012(2) 0.010(2) 0.005(2)
C00K 0.036(3) 0.029(3) 0.031(3) 0.004(2) 0.005(2) -0.003(2)
C00L 0.024(3) 0.043(3) 0.021(2) 0.008(2) 0.000(2) -0.001(2)
C00M 0.025(3) 0.045(3) 0.033(3) 0.008(2) 0.004(2) -0.012(2)
C00N 0.042(3) 0.046(3) 0.025(3) 0.008(2) 0.013(2) 0.013(3)
C00O 0.025(3) 0.036(3) 0.042(3) 0.006(2) 0.003(2) -0.003(2)
C00P 0.034(3) 0.038(3) 0.032(3) 0.008(2) 0.009(2) -0.002(2)
C00Q 0.021(3) 0.047(3) 0.037(3) 0.016(3) 0.002(2) -0.003(2)
C00R 0.044(3) 0.033(3) 0.040(3) 0.006(2) 0.006(3) -0.012(3)
C00S 0.036(3) 0.045(3) 0.026(3) 0.005(2) 0.004(2) -0.010(3)
C00T 0.032(3) 0.036(3) 0.038(3) 0.009(2) 0.003(2) -0.002(2)
C00U 0.043(3) 0.029(3) 0.056(4) 0.019(3) 0.019(3) -0.002(2)
C00V 0.042(3) 0.035(3) 0.042(3) 0.011(2) 0.014(3) 0.001(3)
C00W 0.023(3) 0.057(4) 0.042(3) 0.002(3) 0.006(2) -0.008(3)
C00X 0.033(3) 0.053(4) 0.037(3) 0.009(3) 0.006(2) 0.001(3)
C00Y 0.070(4) 0.031(3) 0.039(3) 0.009(3) 0.000(3) -0.007(3)
C00Z 0.045(4) 0.033(3) 0.049(4) 0.013(3) -0.003(3) 0.002(3)
C010 0.052(4) 0.051(4) 0.041(3) 0.014(3) 0.010(3) 0.008(3)
B 0.035(3) 0.031(3) 0.020(3) 0.009(2) 0.001(2) 0.000(3)
B012 0.019(3) 0.038(3) 0.029(3) 0.010(2) -0.006(2) -0.011(2)
B013 0.033(3) 0.037(3) 0.037(3) 0.016(3) 0.013(3) 0.006(3)
B014 0.024(3) 0.037(3) 0.029(3) 0.002(2) 0.007(2) -0.006(2)
B015 0.037(3) 0.030(3) 0.035(3) 0.010(3) 0.007(3) -0.004(3)
B016 0.029(3) 0.028(3) 0.031(3) 0.009(2) 0.001(2) 0.003(2)
B017 0.032(3) 0.031(3) 0.035(3) 0.011(3) 0.001(3) -0.004(3)
B018 0.029(3) 0.028(3) 0.036(3) 0.003(3) -0.003(3) 0.003(2)
B019 0.034(3) 0.042(4) 0.024(3) 0.005(3) 0.005(3) 0.005(3)
B01A 0.026(3) 0.032(3) 0.044(4) 0.015(3) 0.004(3) 0.003(3)
B01B 0.036(3) 0.032(3) 0.033(3) 0.013(3) 0.003(3) 0.001(3)
B01C 0.020(3) 0.053(4) 0.028(3) -0.004(3) 0.007(2) -0.010(3)
B01D 0.033(3) 0.028(3) 0.035(3) 0.007(3) 0.004(3) -0.002(3)
B01E 0.035(3) 0.040(4) 0.033(3) 0.012(3) 0.003(3) 0.004(3)
B01F 0.038(3) 0.033(3) 0.028(3) -0.001(3) 0.001(3) -0.013(3)
B01G 0.029(3) 0.035(3) 0.033(3) 0.009(3) -0.002(3) 0.008(3)
B01H 0.027(3) 0.032(3) 0.031(3) -0.001(3) 0.005(2) -0.008(3)
B01I 0.043(4) 0.036(4) 0.039(4) 0.010(3) -0.003(3) 0.004(3)
B01J 0.025(3) 0.035(3) 0.050(4) 0.002(3) 0.012(3) -0.005(3)
B01K 0.025(3) 0.038(4) 0.039(4) 0.006(3) -0.003(3) 0.003(3)

loop_
_atom_type_symbol
_atom_type_description
_atom_type_scat_dispersion_real
_atom_type_scat_dispersion_imag
_atom_type_scat_source
C C 0.0033 0.0016 'International Tables Vol C Tables 4.2.6.8 and 6.1.1.4'
H H 0.0000 0.0000 'International Tables Vol C Tables 4.2.6.8 and 6.1.1.4'
B B 0.0013 0.0007 'International Tables Vol C Tables 4.2.6.8 and 6.1.1.4'

loop_
_geom_angle_atom_site_label_1
_geom_angle_atom_site_label_2
_geom_angle_atom_site_label_3
_geom_angle
_geom_angle_site_symmetry_1
_geom_angle_site_symmetry_3
_geom_angle_publ_flag
C002 C001 C00B 120.7(4) . . ?
C008 C001 C002 120.8(4) . . ?
C008 C001 C00B 118.6(4) . . ?
C001 C002 C006 118.5(4) . . ?
C001 C002 C00D 115.2(4) . . ?
C00D C002 C006 126.3(4) . . ?
C006 C003 C00T 121.6(4) . . ?
C006 C003 B 118.7(4) . . ?
C006 C003 B016 122.3(4) . . ?
C006 C003 B017 123.7(4) . . ?
C006 C003 B01B 115.0(4) . . ?
C00T C003 B 108.7(4) . . ?
C00T C003 B016 109.3(4) . . ?
C00T C003 B017 59.6(3) . . ?
C00T C003 B01B 60.6(3) . . ?
B C003 B016 61.0(3) . . ?
B C003 B017 110.5(4) . . ?
B C003 B01B 61.9(3) . . ?
B016 C003 B017 62.0(3) . . ?
B016 C003 B01B 112.4(4) . . ?
B01B C003 B017 111.1(4) . . ?
C00C C004 B01B 119.9(4) . . ?
C00E C004 C00C 120.1(5) . . ?
C00E C004 B01B 119.9(5) . . ?
C00H C005 C00S 124.7(4) . . ?
C00H C005 C00W 120.6(5) . . ?
C00W C005 C00S 114.7(4) . . ?
C002 C006 C003 121.2(4) . . ?
C00F C006 C002 119.6(4) . . ?
C00F C006 C003 119.1(4) . . ?
C00D C007 H007 119.2 . . ?
C00D C007 C00J 121.6(5) . . ?
C00J C007 H007 119.2 . . ?
C001 C008 H008 120.3 . . ?
C00A C008 C001 119.4(5) . . ?
C00A C008 H008 120.3 . . ?
C00V C009 C00N 121.1(5) . . ?
C00V C009 C00X 120.0(5) . . ?
C00X C009 C00N 118.8(5) . . ?
C008 C00A H00A 118.5 . . ?
C008 C00A C00F 123.0(5) . . ?
C00F C00A H00A 118.5 . . ?
C001 C00B H00B 119.1 . . ?
C00J C00B C001 121.8(5) . . ?
C00J C00B H00B 119.1 . . ?
C004 C00C C00F 121.7(4) . . ?
C004 C00C C00P 118.1(5) . . ?
C00P C00C C00F 120.2(4) . . ?
C002 C00D H00D 118.9 . . ?
C007 C00D C002 122.3(5) . . ?
C007 C00D H00D 118.9 . . ?
C004 C00E H00E 119.4 . . ?
C00U C00E C004 121.3(5) . . ?
C00U C00E H00E 119.4 . . ?
C006 C00F C00A 118.0(4) . . ?
C006 C00F C00C 125.8(4) . . ?
C00A C00F C00C 116.1(4) . . ?
C00P C00G H00G 119.8 . . ?
C00P C00G C00U 120.4(5) . . ?
C00U C00G H00G 119.8 . . ?
C005 C00H C00I 120.9(4) . . ?
C005 C00H C00N 119.1(5) . . ?
C00N C00H C00I 119.9(5) . . ?
C00H C00I C00L 116.1(4) . . ?
C00H C00I B013 126.9(4) . . ?
C00H C00I B01C 123.5(4) . . ?
C00H C00I B01D 119.1(4) . . ?
C00H C00I B01H 114.0(4) . . ?
C00L C00I B013 107.3(4) . . ?
C00L C00I B01C 109.8(4) . . ?
C00L C00I B01D 58.7(3) . . ?
C00L C00I B01H 62.2(3) . . ?
B013 C00I B01D 61.4(3) . . ?
B01C C00I B013 61.5(3) . . ?
B01C C00I B01D 111.9(4) . . ?
B01H C00I B013 112.3(4) . . ?
B01H C00I B01C 62.2(3) . . ?
B01H C00I B01D 112.4(4) . . ?
C007 C00J H00J 120.8 . . ?
C00B C00J C007 118.4(5) . . ?
C00B C00J H00J 120.8 . . ?
C00O C00K C00S 120.8(5) . . ?
C00O C00K B01H 119.9(5) . . ?
C00S C00K B01H 119.3(5) . . ?
C00I C00L H00L 119.8 . . ?
C00I C00L B012 114.0(4) . . ?
C00I C00L B015 111.5(4) . . ?
C00I C00L B01D 63.9(3) . . ?
C00I C00L B01H 60.0(3) . . ?
B012 C00L H00L 117.2 . . ?
B012 C00L B01H 114.6(4) . . ?
B015 C00L H00L 118.2 . . ?
B015 C00L B012 63.4(3) . . ?
B015 C00L B01H 62.1(3) . . ?
B01D C00L H00L 115.9 . . ?
B01D C00L B012 63.3(3) . . ?
B01D C00L B015 116.1(4) . . ?
B01D C00L B01H 114.9(4) . . ?
B01H C00L H00L 118.8 . . ?
C00R C00M H00M 117.4 . . ?
C00R C00M C00S 125.2(5) . . ?
C00S C00M H00M 117.4 . . ?
C009 C00N C00Q 113.3(4) . . ?
C00H C00N C009 119.6(5) . . ?
C00H C00N C00Q 127.1(5) . . ?
C00K C00O H00O 118.3 . . ?
C00K C00O C00Y 123.3(5) . . ?
C00Y C00O H00O 118.3 . . ?
C00C C00P H00P 119.6 . . ?
C00G C00P C00C 120.8(5) . . ?
C00G C00P H00P 119.6 . . ?
C00N C00Q H00Q 118.9 . . ?
C00Z C00Q C00N 122.2(5) . . ?
C00Z C00Q H00Q 118.9 . . ?
C00M C00R H00R 120.9 . . ?
C00M C00R C00Y 118.3(5) . . ?
C00Y C00R H00R 120.9 . . ?
C00K C00S C005 122.6(5) . . ?
C00K C00S C00M 115.4(5) . . ?
C00M C00S C005 122.0(5) . . ?
C003 C00T H00T 119.9 . . ?
C003 C00T B017 62.8(3) . . ?
C003 C00T B01B 61.3(3) . . ?
C003 C00T B01G 111.4(4) . . ?
C003 C00T B01K 111.5(4) . . ?
B017 C00T H00T 118.1 . . ?
B017 C00T B01B 114.3(4) . . ?
B017 C00T B01G 112.7(4) . . ?
B017 C00T B01K 61.2(3) . . ?
B01B C00T H00T 118.0 . . ?
B01B C00T B01K 113.2(4) . . ?
B01G C00T H00T 119.3 . . ?
B01G C00T B01B 62.4(3) . . ?
B01G C00T B01K 61.7(3) . . ?
B01K C00T H00T 119.6 . . ?
C00E C00U C00G 119.2(5) . . ?
C00E C00U H00U 120.4 . . ?
C00G C00U H00U 120.4 . . ?
C009 C00V H00V 118.5 . . ?
C010 C00V C009 123.0(5) . . ?
C010 C00V H00V 118.5 . . ?
C005 C00W H00W 119.6 . . ?
C00X C00W C005 120.7(5) . . ?
C00X C00W H00W 119.6 . . ?
C009 C00X H00X 119.5 . . ?
C00W C00X C009 120.9(5) . . ?
C00W C00X H00X 119.5 . . ?
C00O C00Y C00R 116.9(5) . . ?
C00O C00Y H00Y 121.5 . . ?
C00R C00Y H00Y 121.5 . . ?
C00Q C00Z H00Z 118.8 . . ?
C00Q C00Z C010 122.5(6) . . ?
C010 C00Z H00Z 118.8 . . ?
C00V C010 C00Z 117.8(6) . . ?
C00V C010 H010 121.1 . . ?
C00Z C010 H010 121.1 . . ?
C003 B H 122.6 . . ?
C003 B B016 60.2(3) . . ?
C003 B B019 108.5(4) . . ?
C003 B B01B 59.8(3) . . ?
C003 B B01E 107.5(4) . . ?
B016 B H 119.8 . . ?
B016 B B019 61.4(3) . . ?
B016 B B01B 110.0(4) . . ?
B016 B B01E 110.9(4) . . ?
B019 B H 120.3 . . ?
B019 B B01B 109.9(4) . . ?
B019 B B01E 61.6(3) . . ?
B01B B H 121.0 . . ?
B01E B H 120.9 . . ?
B01E B B01B 59.9(3) . . ?
C00L B012 H012 125.7 . . ?
C00L B012 B015 57.9(3) . . ?
C00L B012 B01A 104.1(4) . . ?
C00L B012 B01D 57.9(3) . . ?
C00L B012 B01F 104.5(4) . . ?
B015 B012 H012 121.9 . . ?
B01A B012 H012 121.8 . . ?
B01A B012 B015 59.9(3) . . ?
B01A B012 B01D 108.8(4) . . ?
B01D B012 H012 121.7 . . ?
B01D B012 B015 107.1(4) . . ?
B01F B012 H012 121.5 . . ?
B01F B012 B015 108.7(4) . . ?
B01F B012 B01A 61.2(3) . . ?
B01F B012 B01D 60.3(3) . . ?
C00I B013 H013 124.1 . . ?
C00I B013 B014 105.0(4) . . ?
C00I B013 B01C 58.2(3) . . ?
C00I B013 B01D 59.9(3) . . ?
C00I B013 B01F 106.0(4) . . ?
B014 B013 H013 122.2 . . ?
B014 B013 B01C 59.8(3) . . ?
B014 B013 B01D 108.2(4) . . ?
B014 B013 B01F 60.9(3) . . ?
B01C B013 H013 121.8 . . ?
B01C B013 B01D 108.0(4) . . ?
B01C B013 B01F 108.5(4) . . ?
B01D B013 H013 121.4 . . ?
B01F B013 H013 121.7 . . ?
B01F B013 B01D 59.6(3) . . ?
B013 B014 H014 121.5 . . ?
B013 B014 B01A 108.2(4) . . ?
B013 B014 B01F 60.2(3) . . ?
B013 B014 B01J 107.9(4) . . ?
B01A B014 H014 121.9 . . ?
B01A B014 B01F 60.3(3) . . ?
B01C B014 B013 60.2(3) . . ?
B01C B014 H014 121.8 . . ?
B01C B014 B01A 107.6(4) . . ?
B01C B014 B01F 108.3(4) . . ?
B01C B014 B01J 59.7(3) . . ?
B01F B014 H014 121.4 . . ?
B01J B014 H014 122.1 . . ?
B01J B014 B01A 59.6(3) . . ?
B01J B014 B01F 107.9(4) . . ?
C00L B015 B012 58.7(3) . . ?
C00L B015 H015 124.2 . . ?
C00L B015 B01A 104.7(4) . . ?
C00L B015 B01H 60.4(3) . . ?
C00L B015 B01J 105.0(4) . . ?
B012 B015 H015 121.2 . . ?
B012 B015 B01J 107.8(4) . . ?
B01A B015 B012 59.9(3) . . ?
B01A B015 H015 122.7 . . ?
B01A B015 B01J 59.9(3) . . ?
B01H B015 B012 109.3(4) . . ?
B01H B015 H015 120.9 . . ?
B01H B015 B01A 107.7(4) . . ?
B01H B015 B01J 59.1(3) . . ?
B01J B015 H015 122.9 . . ?
C003 B016 B 58.8(3) . . ?
C003 B016 H016 123.1 . . ?
C003 B016 B017 60.0(3) . . ?
C003 B016 B018 106.2(4) . . ?
C003 B016 B019 105.9(4) . . ?
B B016 H016 122.2 . . ?
B B016 B017 107.3(4) . . ?
B B016 B018 107.3(4) . . ?
B B016 B019 59.5(3) . . ?
B017 B016 H016 122.1 . . ?
B018 B016 H016 122.4 . . ?
B018 B016 B017 58.9(3) . . ?
B018 B016 B019 60.1(3) . . ?
B019 B016 H016 122.5 . . ?
B019 B016 B017 107.0(4) . . ?
C003 B017 B016 58.0(3) . . ?
C003 B017 H017 124.2 . . ?
C00T B017 C003 57.6(3) . . ?
C00T B017 B016 104.5(4) . . ?
C00T B017 H017 123.7 . . ?
C00T B017 B018 106.6(4) . . ?
C00T B017 B01K 59.8(3) . . ?
B016 B017 H017 122.8 . . ?
B018 B017 C003 105.4(4) . . ?
B018 B017 B016 59.8(3) . . ?
B018 B017 H017 122.0 . . ?
B01K B017 C003 106.2(4) . . ?
B01K B017 B016 108.4(4) . . ?
B01K B017 H017 121.0 . . ?
B01K B017 B018 61.1(3) . . ?
B016 B018 H018 121.1 . . ?
B016 B018 B019 60.2(3) . . ?
B016 B018 B01I 107.9(4) . . ?
B016 B018 B01K 108.1(4) . . ?
B017 B018 B016 61.3(3) . . ?
B017 B018 H018 121.4 . . ?
B017 B018 B019 108.9(4) . . ?
B017 B018 B01I 107.1(4) . . ?
B017 B018 B01K 59.3(3) . . ?
B019 B018 H018 121.5 . . ?
B019 B018 B01I 59.8(3) . . ?
B019 B018 B01K 107.4(4) . . ?
B01I B018 H018 122.5 . . ?
B01K B018 H018 122.5 . . ?
B01K B018 B01I 59.1(3) . . ?
B B019 B016 59.1(3) . . ?
B B019 B018 106.7(4) . . ?
B B019 H019 123.0 . . ?
B B019 B01E 59.4(3) . . ?
B B019 B01I 107.1(4) . . ?
B016 B019 H019 122.1 . . ?
B016 B019 B01E 107.3(4) . . ?
B016 B019 B01I 108.2(4) . . ?
B018 B019 B016 59.7(3) . . ?
B018 B019 H019 121.7 . . ?
B018 B019 B01E 108.2(4) . . ?
B018 B019 B01I 60.8(3) . . ?
B01E B019 H019 121.8 . . ?
B01I B019 H019 121.4 . . ?
B01I B019 B01E 60.0(3) . . ?
B012 B01A B014 107.6(4) . . ?
B012 B01A B015 60.3(3) . . ?
B012 B01A H01A 121.7 . . ?
B012 B01A B01F 59.2(3) . . ?
B012 B01A B01J 108.5(4) . . ?
B014 B01A H01A 122.0 . . ?
B014 B01A B01F 60.1(3) . . ?
B015 B01A B014 107.7(4) . . ?
B015 B01A H01A 121.8 . . ?
B015 B01A B01F 107.4(4) . . ?
B015 B01A B01J 60.3(3) . . ?
B01F B01A H01A 122.2 . . ?
B01J B01A B014 59.8(3) . . ?
B01J B01A H01A 121.4 . . ?
B01J B01A B01F 107.9(4) . . ?
C003 B01B B 58.3(3) . . ?
C003 B01B B01E 106.1(4) . . ?
C003 B01B B01G 105.7(4) . . ?
C004 B01B C003 117.2(4) . . ?
C004 B01B C00T 119.1(4) . . ?
C004 B01B B 124.3(5) . . ?
C004 B01B B01E 129.2(5) . . ?
C004 B01B B01G 125.0(5) . . ?
C00T B01B C003 58.0(3) . . ?
C00T B01B B 103.8(4) . . ?
C00T B01B B01E 105.5(4) . . ?
C00T B01B B01G 58.6(3) . . ?
B B01B B01G 106.7(4) . . ?
B01E B01B B 59.7(3) . . ?
B01E B01B B01G 60.3(3) . . ?
C00I B01C B013 60.4(3) . . ?
C00I B01C B014 106.9(4) . . ?
C00I B01C H01C 123.4 . . ?
C00I B01C B01H 58.6(3) . . ?
C00I B01C B01J 105.6(4) . . ?
B013 B01C H01C 120.9 . . ?
B014 B01C B013 60.0(3) . . ?
B014 B01C H01C 121.5 . . ?
B014 B01C B01H 108.4(4) . . ?
B01H B01C B013 108.5(4) . . ?
B01H B01C H01C 121.8 . . ?
B01J B01C B013 108.4(4) . . ?
B01J B01C B014 60.6(3) . . ?
B01J B01C H01C 122.3 . . ?
B01J B01C B01H 59.6(3) . . ?
C00I B01D B012 105.3(4) . . ?
C00I B01D B013 58.7(3) . . ?
C00I B01D H01D 123.9 . . ?
C00I B01D B01F 105.3(4) . . ?
C00L B01D C00I 57.4(3) . . ?
C00L B01D B012 58.7(3) . . ?
C00L B01D B013 104.2(4) . . ?
C00L B01D H01D 124.7 . . ?
C00L B01D B01F 104.5(4) . . ?
B012 B01D B013 107.2(4) . . ?
B012 B01D H01D 122.3 . . ?
B012 B01D B01F 59.5(3) . . ?
B013 B01D H01D 122.6 . . ?
B01F B01D B013 59.9(3) . . ?
B01F B01D H01D 123.0 . . ?
B B01E B019 59.0(3) . . ?
B B01E B01B 60.4(3) . . ?
B B01E H01E 122.6 . . ?
B B01E B01G 107.3(4) . . ?
B B01E B01I 106.7(4) . . ?
B019 B01E H01E 122.1 . . ?
B01B B01E B019 108.2(4) . . ?
B01B B01E H01E 121.0 . . ?
B01B B01E B01G 60.3(3) . . ?
B01B B01E B01I 108.2(4) . . ?
B01G B01E B019 107.3(4) . . ?
B01G B01E H01E 122.2 . . ?
B01G B01E B01I 59.4(4) . . ?
B01I B01E B019 59.9(3) . . ?
B01I B01E H01E 122.2 . . ?
B012 B01F B013 108.2(4) . . ?
B012 B01F B014 107.5(4) . . ?
B012 B01F B01A 59.5(3) . . ?
B012 B01F B01D 60.1(3) . . ?
B012 B01F H01F 121.7 . . ?
B013 B01F B014 59.0(3) . . ?
B013 B01F B01A 106.7(4) . . ?
B013 B01F H01F 122.0 . . ?
B014 B01F B01A 59.6(3) . . ?
B014 B01F H01F 122.4 . . ?
B01A B01F H01F 122.6 . . ?
B01D B01F B013 60.5(3) . . ?
B01D B01F B014 107.5(4) . . ?
B01D B01F B01A 107.2(4) . . ?
B01D B01F H01F 121.7 . . ?
C00T B01G B01B 59.0(3) . . ?
C00T B01G B01E 105.1(4) . . ?
C00T B01G H01G 124.0 . . ?
C00T B01G B01I 106.1(4) . . ?
C00T B01G B01K 59.5(3) . . ?
B01B B01G H01G 121.5 . . ?
B01E B01G B01B 59.4(3) . . ?
B01E B01G H01G 122.3 . . ?
B01I B01G B01B 108.5(4) . . ?
B01I B01G B01E 60.7(4) . . ?
B01I B01G H01G 121.7 . . ?
B01K B01G B01B 108.6(4) . . ?
B01K B01G B01E 108.5(4) . . ?
B01K B01G H01G 121.0 . . ?
B01K B01G B01I 60.1(4) . . ?
C00I B01H C00L 57.9(3) . . ?
C00I B01H B015 105.9(4) . . ?
C00I B01H B01C 59.2(3) . . ?
C00I B01H B01J 106.5(4) . . ?
C00K B01H C00I 118.4(4) . . ?
C00K B01H C00L 120.2(4) . . ?
C00K B01H B015 122.8(5) . . ?
C00K B01H B01C 124.3(4) . . ?
C00K B01H B01J 128.4(5) . . ?
C00L B01H B015 57.5(3) . . ?
C00L B01H B01C 104.2(4) . . ?
C00L B01H B01J 104.2(4) . . ?
B01C B01H B015 108.5(4) . . ?
B01J B01H B015 60.9(3) . . ?
B01J B01H B01C 60.2(3) . . ?
B018 B01I H01I 122.4 . . ?
B019 B01I B018 59.4(3) . . ?
B019 B01I B01E 60.1(4) . . ?
B019 B01I H01I 121.9 . . ?
B01E B01I B018 107.2(4) . . ?
B01E B01I H01I 121.9 . . ?
B01G B01I B018 107.3(4) . . ?
B01G B01I B019 107.8(4) . . ?
B01G B01I B01E 59.9(3) . . ?
B01G B01I H01I 121.9 . . ?
B01G B01I B01K 59.8(3) . . ?
B01K B01I B018 59.7(3) . . ?
B01K B01I B019 107.5(4) . . ?
B01K B01I B01E 107.6(4) . . ?
B01K B01I H01I 122.0 . . ?
B014 B01J B015 108.0(4) . . ?
B014 B01J H01J 121.6 . . ?
B015 B01J H01J 121.9 . . ?
B01A B01J B014 60.6(3) . . ?
B01A B01J B015 59.8(3) . . ?
B01A B01J H01J 121.3 . . ?
B01C B01J B014 59.8(3) . . ?
B01C B01J B015 107.9(4) . . ?
B01C B01J B01A 108.5(4) . . ?
B01C B01J H01J 121.7 . . ?
B01H B01J B014 108.3(4) . . ?
B01H B01J B015 60.0(3) . . ?
B01H B01J B01A 108.5(4) . . ?
B01H B01J B01C 60.3(3) . . ?
B01H B01J H01J 121.4 . . ?
C00T B01K B017 59.0(3) . . ?
C00T B01K B018 104.9(4) . . ?
C00T B01K B01G 58.7(3) . . ?
C00T B01K B01I 105.4(4) . . ?
C00T B01K H01K 124.6 . . ?
B017 B01K B018 59.6(3) . . ?
B017 B01K B01G 108.3(4) . . ?
B017 B01K B01I 109.0(4) . . ?
B017 B01K H01K 121.3 . . ?
B018 B01K H01K 122.1 . . ?
B01G B01K B018 108.6(4) . . ?
B01G B01K B01I 60.1(4) . . ?
B01G B01K H01K 121.4 . . ?
B01I B01K B018 61.1(3) . . ?
B01I B01K H01K 121.5 . . ?

loop_
_geom_bond_atom_site_label_1
_geom_bond_atom_site_label_2
_geom_bond_distance
_geom_bond_site_symmetry_2
_geom_bond_publ_flag
C001 C002 1.415(6) . ?
C001 C008 1.406(6) . ?
C001 C00B 1.423(6) . ?
C002 C006 1.459(6) . ?
C002 C00D 1.431(6) . ?
C003 C006 1.524(6) . ?
C003 C00T 1.668(7) . ?
C003 B 1.699(7) . ?
C003 B016 1.722(7) . ?
C003 B017 1.758(7) . ?
C003 B01B 1.725(7) . ?
C004 C00C 1.401(7) . ?
C004 C00E 1.391(6) . ?
C004 B01B 1.536(8) . ?
C005 C00H 1.385(6) . ?
C005 C00S 1.527(7) . ?
C005 C00W 1.409(7) . ?
C006 C00F 1.408(6) . ?
C007 H007 0.9300 . ?
C007 C00D 1.362(6) . ?
C007 C00J 1.395(7) . ?
C008 H008 0.9300 . ?
C008 C00A 1.364(7) . ?
C009 C00N 1.437(7) . ?
C009 C00V 1.390(7) . ?
C009 C00X 1.398(7) . ?
C00A H00A 0.9300 . ?
C00A C00F 1.422(6) . ?
C00B H00B 0.9300 . ?
C00B C00J 1.349(7) . ?
C00C C00F 1.499(7) . ?
C00C C00P 1.407(7) . ?
C00D H00D 0.9300 . ?
C00E H00E 0.9300 . ?
C00E C00U 1.377(7) . ?
C00G H00G 0.9300 . ?
C00G C00P 1.385(7) . ?
C00G C00U 1.391(7) . ?
C00H C00I 1.541(7) . ?
C00H C00N 1.436(7) . ?
C00I C00L 1.656(7) . ?
C00I B013 1.744(7) . ?
C00I B01C 1.704(7) . ?
C00I B01D 1.765(8) . ?
C00I B01H 1.693(8) . ?
C00J H00J 0.9300 . ?
C00K C00O 1.380(7) . ?
C00K C00S 1.380(7) . ?
C00K B01H 1.551(7) . ?
C00L H00L 1.1000 . ?
C00L B012 1.693(7) . ?
C00L B015 1.679(8) . ?
C00L B01D 1.678(8) . ?
C00L B01H 1.730(7) . ?
C00M H00M 0.9300 . ?
C00M C00R 1.354(7) . ?
C00M C00S 1.423(7) . ?
C00N C00Q 1.449(7) . ?
C00O H00O 0.9300 . ?
C00O C00Y 1.393(7) . ?
C00P H00P 0.9300 . ?
C00Q H00Q 0.9300 . ?
C00Q C00Z 1.350(7) . ?
C00R H00R 0.9300 . ?
C00R C00Y 1.427(8) . ?
C00T H00T 1.1000 . ?
C00T B017 1.705(8) . ?
C00T B01B 1.714(8) . ?
C00T B01G 1.706(8) . ?
C00T B01K 1.721(8) . ?
C00U H00U 0.9300 . ?
C00V H00V 0.9300 . ?
C00V C010 1.344(7) . ?
C00W H00W 0.9300 . ?
C00W C00X 1.381(8) . ?
C00X H00X 0.9300 . ?
C00Y H00Y 0.9300 . ?
C00Z H00Z 0.9300 . ?
C00Z C010 1.382(8) . ?
C010 H010 0.9300 . ?
B H 1.1000 . ?
B B016 1.736(8) . ?
B B019 1.743(8) . ?
B B01B 1.762(8) . ?
B B01E 1.750(8) . ?
B012 H012 1.1000 . ?
B012 B015 1.772(8) . ?
B012 B01A 1.765(8) . ?
B012 B01D 1.770(8) . ?
B012 B01F 1.760(8) . ?
B013 H013 1.1000 . ?
B013 B014 1.759(8) . ?
B013 B01C 1.763(8) . ?
B013 B01D 1.792(8) . ?
B013 B01F 1.781(9) . ?
B014 H014 1.1000 . ?
B014 B01A 1.784(8) . ?
B014 B01C 1.754(8) . ?
B014 B01F 1.793(8) . ?
B014 B01J 1.769(9) . ?
B015 H015 1.1000 . ?
B015 B01A 1.765(8) . ?
B015 B01H 1.760(8) . ?
B015 B01J 1.775(9) . ?
B016 H016 1.1000 . ?
B016 B017 1.792(8) . ?
B016 B018 1.767(8) . ?
B016 B019 1.777(8) . ?
B017 H017 1.1000 . ?
B017 B018 1.750(8) . ?
B017 B01K 1.744(8) . ?
B018 H018 1.1000 . ?
B018 B019 1.775(9) . ?
B018 B01I 1.800(8) . ?
B018 B01K 1.775(8) . ?
B019 H019 1.1000 . ?
B019 B01E 1.788(9) . ?
B019 B01I 1.783(9) . ?
B01A H01A 1.1000 . ?
B01A B01F 1.796(8) . ?
B01A B01J 1.766(8) . ?
B01B B01E 1.754(8) . ?
B01B B01G 1.771(8) . ?
B01C H01C 1.1000 . ?
B01C B01H 1.755(8) . ?
B01C B01J 1.753(9) . ?
B01D H01D 1.1000 . ?
B01D B01F 1.774(8) . ?
B01E H01E 1.1000 . ?
B01E B01G 1.771(8) . ?
B01E B01I 1.785(9) . ?
B01F H01F 1.1000 . ?
B01G H01G 1.1000 . ?
B01G B01I 1.763(9) . ?
B01G B01K 1.759(9) . ?
B01H B01J 1.742(8) . ?
B01I H01I 1.1000 . ?
B01I B01K 1.764(9) . ?
B01J H01J 1.1000 . ?
B01K H01K 1.1000 . ?

loop_
_geom_torsion_atom_site_label_1
_geom_torsion_atom_site_label_2
_geom_torsion_atom_site_label_3
_geom_torsion_atom_site_label_4
_geom_torsion
_geom_torsion_site_symmetry_1
_geom_torsion_site_symmetry_2
_geom_torsion_site_symmetry_3
_geom_torsion_site_symmetry_4
_geom_torsion_publ_flag
C001 C002 C006 C003 172.0(4) . . . . ?
C001 C002 C006 C00F -3.6(6) . . . . ?
C001 C002 C00D C007 1.8(7) . . . . ?
C001 C008 C00A C00F -0.9(7) . . . . ?
C001 C00B C00J C007 2.0(7) . . . . ?
C002 C001 C008 C00A 6.1(7) . . . . ?
C002 C001 C00B C00J -0.5(7) . . . . ?
C002 C006 C00F C00A 8.5(6) . . . . ?
C002 C006 C00F C00C -171.7(4) . . . . ?
C003 C006 C00F C00A -167.3(4) . . . . ?
C003 C006 C00F C00C 12.6(7) . . . . ?
C003 C00T B017 B016 -35.6(3) . . . . ?
C003 C00T B017 B018 -98.0(4) . . . . ?
C003 C00T B017 B01K -138.7(4) . . . . ?
C003 C00T B01B C004 -105.6(5) . . . . ?
C003 C00T B01B B 37.7(3) . . . . ?
C003 C00T B01B B01E 99.6(4) . . . . ?
C003 C00T B01B B01G 139.0(4) . . . . ?
C003 C00T B01G B01B -38.2(4) . . . . ?
C003 C00T B01G B01E 0.8(5) . . . . ?
C003 C00T B01G B01I 64.0(5) . . . . ?
C003 C00T B01G B01K 103.6(4) . . . . ?
C003 C00T B01K B017 39.1(4) . . . . ?
C003 C00T B01K B018 -0.5(5) . . . . ?
C003 C00T B01K B01G -103.5(4) . . . . ?
C003 C00T B01K B01I -64.1(5) . . . . ?
C003 B B016 B017 36.9(3) . . . . ?
C003 B B016 B018 98.9(4) . . . . ?
C003 B B016 B019 136.7(4) . . . . ?
C003 B B019 B016 -38.8(4) . . . . ?
C003 B B019 B018 -1.3(5) . . . . ?
C003 B B019 B01E 100.4(4) . . . . ?
C003 B B019 B01I 62.5(5) . . . . ?
C003 B B01B C004 103.2(5) . . . . ?
C003 B B01B C00T -37.6(3) . . . . ?
C003 B B01B B01E -137.7(4) . . . . ?
C003 B B01B B01G -98.5(4) . . . . ?
C003 B B01E B019 -101.9(4) . . . . ?
C003 B B01E B01B 37.6(4) . . . . ?
C003 B B01E B01G -1.8(5) . . . . ?
C003 B B01E B01I -64.2(5) . . . . ?
C003 B016 B017 C00T 35.4(3) . . . . ?
C003 B016 B017 B018 136.5(4) . . . . ?
C003 B016 B017 B01K 98.0(4) . . . . ?
C003 B016 B018 B017 -38.4(4) . . . . ?
C003 B016 B018 B019 99.3(4) . . . . ?
C003 B016 B018 B01I 61.7(5) . . . . ?
C003 B016 B018 B01K -0.8(5) . . . . ?
C003 B016 B019 B 37.6(4) . . . . ?
C003 B016 B019 B018 -99.9(4) . . . . ?
C003 B016 B019 B01E 1.5(5) . . . . ?
C003 B016 B019 B01I -61.8(5) . . . . ?
C003 B017 B018 B016 37.3(4) . . . . ?
C003 B017 B018 B019 -0.8(5) . . . . ?
C003 B017 B018 B01I -64.1(5) . . . . ?
C003 B017 B018 B01K -100.3(4) . . . . ?
C003 B017 B01K C00T -35.4(4) . . . . ?
C003 B017 B01K B018 99.0(4) . . . . ?
C003 B017 B01K B01G -2.3(5) . . . . ?
C003 B017 B01K B01I 61.5(5) . . . . ?
C003 B01B B01E B -36.6(4) . . . . ?
C003 B01B B01E B019 -0.7(5) . . . . ?
C003 B01B B01E B01G 99.2(4) . . . . ?
C003 B01B B01E B01I 62.6(5) . . . . ?
C003 B01B B01G C00T 35.3(4) . . . . ?
C003 B01B B01G B01E -99.9(4) . . . . ?
C003 B01B B01G B01I -62.7(5) . . . . ?
C003 B01B B01G B01K 1.1(5) . . . . ?
C004 C00C C00F C006 -13.7(7) . . . . ?
C004 C00C C00F C00A 166.1(4) . . . . ?
C004 C00C C00P C00G -2.4(7) . . . . ?
C004 C00E C00U C00G -1.1(8) . . . . ?
C004 B01B B01E B 111.5(6) . . . . ?
C004 B01B B01E B019 147.3(5) . . . . ?
C004 B01B B01E B01G -112.8(6) . . . . ?
C004 B01B B01E B01I -149.3(5) . . . . ?
C004 B01B B01G C00T -105.6(6) . . . . ?
C004 B01B B01G B01E 119.2(6) . . . . ?
C004 B01B B01G B01I 156.4(5) . . . . ?
C004 B01B B01G B01K -139.8(5) . . . . ?
C005 C00H C00I C00L 70.5(6) . . . . ?
C005 C00H C00I B013 -147.8(5) . . . . ?
C005 C00H C00I B01C -70.5(6) . . . . ?
C005 C00H C00I B01D 137.6(5) . . . . ?
C005 C00H C00I B01H 1.0(6) . . . . ?
C005 C00H C00N C009 -0.7(7) . . . . ?
C005 C00H C00N C00Q -179.2(5) . . . . ?
C005 C00W C00X C009 -0.2(8) . . . . ?
C006 C002 C00D C007 -177.1(5) . . . . ?
C006 C003 C00T B017 -113.2(5) . . . . ?
C006 C003 C00T B01B 102.8(5) . . . . ?
C006 C003 C00T B01G 141.5(4) . . . . ?
C006 C003 C00T B01K -151.6(4) . . . . ?
C006 C003 B B016 113.1(5) . . . . ?
C006 C003 B B019 152.5(4) . . . . ?
C006 C003 B B01B -104.7(5) . . . . ?
C006 C003 B B01E -142.4(4) . . . . ?
C006 C003 B016 B -107.4(5) . . . . ?
C006 C003 B016 B017 114.0(5) . . . . ?
C006 C003 B016 B018 151.9(4) . . . . ?
C006 C003 B016 B019 -145.2(4) . . . . ?
C006 C003 B017 C00T 109.8(5) . . . . ?
C006 C003 B017 B016 -111.8(5) . . . . ?
C006 C003 B017 B018 -150.0(4) . . . . ?
C006 C003 B017 B01K 146.3(4) . . . . ?
C006 C003 B01B C004 -4.7(6) . . . . ?
C006 C003 B01B C00T -113.7(4) . . . . ?
C006 C003 B01B B 110.6(4) . . . . ?
C006 C003 B01B B01E 147.8(4) . . . . ?
C006 C003 B01B B01G -149.2(4) . . . . ?
C008 C001 C002 C006 -3.8(7) . . . . ?
C008 C001 C002 C00D 177.1(4) . . . . ?
C008 C001 C00B C00J -179.1(5) . . . . ?
C008 C00A C00F C006 -6.4(7) . . . . ?
C008 C00A C00F C00C 173.7(4) . . . . ?
C009 C00N C00Q C00Z -3.4(7) . . . . ?
C009 C00V C010 C00Z -2.0(8) . . . . ?
C00B C001 C002 C006 177.7(4) . . . . ?
C00B C001 C002 C00D -1.4(6) . . . . ?
C00B C001 C008 C00A -175.3(4) . . . . ?
C00C C004 C00E C00U -1.5(7) . . . . ?
C00C C004 B01B C003 4.2(7) . . . . ?
C00C C004 B01B C00T 70.9(6) . . . . ?
C00C C004 B01B B -64.4(7) . . . . ?
C00C C004 B01B B01E -141.0(5) . . . . ?
C00C C004 B01B B01G 141.1(5) . . . . ?
C00D C002 C006 C003 -9.0(7) . . . . ?
C00D C002 C006 C00F 175.3(4) . . . . ?
C00D C007 C00J C00B -1.6(7) . . . . ?
C00E C004 C00C C00F -178.1(4) . . . . ?
C00E C004 C00C C00P 3.2(7) . . . . ?
C00E C004 B01B C003 -173.6(4) . . . . ?
C00E C004 B01B C00T -106.9(5) . . . . ?
C00E C004 B01B B 117.8(5) . . . . ?
C00E C004 B01B B01E 41.2(8) . . . . ?
C00E C004 B01B B01G -36.6(7) . . . . ?
C00F C00C C00P C00G 178.8(4) . . . . ?
C00H C005 C00S C00K 0.8(8) . . . . ?
C00H C005 C00S C00M -179.0(5) . . . . ?
C00H C005 C00W C00X 3.7(8) . . . . ?
C00H C00I C00L B012 149.7(4) . . . . ?
C00H C00I C00L B015 -140.8(4) . . . . ?
C00H C00I C00L B01D 109.7(5) . . . . ?
C00H C00I C00L B01H -104.7(5) . . . . ?
C00H C00I B013 B014 150.9(5) . . . . ?
C00H C00I B013 B01C 112.2(5) . . . . ?
C00H C00I B013 B01D -106.5(5) . . . . ?
C00H C00I B013 B01F -145.7(5) . . . . ?
C00H C00I B01C B013 -117.4(5) . . . . ?
C00H C00I B01C B014 -156.7(5) . . . . ?
C00H C00I B01C B01H 101.7(5) . . . . ?
C00H C00I B01C B01J 139.9(5) . . . . ?
C00H C00I B01D C00L -104.5(5) . . . . ?
C00H C00I B01D B012 -140.2(4) . . . . ?
C00H C00I B01D B013 118.7(5) . . . . ?
C00H C00I B01D B01F 157.9(4) . . . . ?
C00H C00I B01H C00K -1.6(6) . . . . ?
C00H C00I B01H C00L 108.1(4) . . . . ?
C00H C00I B01H B015 141.0(4) . . . . ?
C00H C00I B01H B01C -116.6(4) . . . . ?
C00H C00I B01H B01J -155.3(4) . . . . ?
C00H C00N C00Q C00Z 175.3(5) . . . . ?
C00I C00H C00N C009 176.6(4) . . . . ?
C00I C00H C00N C00Q -1.9(7) . . . . ?
C00I C00L B012 B015 103.1(4) . . . . ?
C00I C00L B012 B01A 63.3(5) . . . . ?
C00I C00L B012 B01D -40.3(4) . . . . ?
C00I C00L B012 B01F -0.2(5) . . . . ?
C00I C00L B015 B012 -107.0(4) . . . . ?
C00I C00L B015 B01A -67.1(5) . . . . ?
C00I C00L B015 B01H 35.2(4) . . . . ?
C00I C00L B015 B01J -4.9(5) . . . . ?
C00I C00L B01D B012 138.9(4) . . . . ?
C00I C00L B01D B013 37.1(4) . . . . ?
C00I C00L B01D B01F 99.2(4) . . . . ?
C00I C00L B01H C00K 106.5(5) . . . . ?
C00I C00L B01H B015 -141.7(4) . . . . ?
C00I C00L B01H B01C -38.5(4) . . . . ?
C00I C00L B01H B01J -100.8(4) . . . . ?
C00I B013 B014 B01A 62.4(5) . . . . ?
C00I B013 B014 B01C -38.0(4) . . . . ?
C00I B013 B014 B01F 100.2(4) . . . . ?
C00I B013 B014 B01J -0.7(5) . . . . ?
C00I B013 B01C B014 135.6(4) . . . . ?
C00I B013 B01C B01H 34.6(4) . . . . ?
C00I B013 B01C B01J 97.8(4) . . . . ?
C00I B013 B01D C00L -36.5(3) . . . . ?
C00I B013 B01D B012 -97.7(4) . . . . ?
C00I B013 B01D B01F -135.2(4) . . . . ?
C00I B013 B01F B012 1.3(5) . . . . ?
C00I B013 B01F B014 -98.6(4) . . . . ?
C00I B013 B01F B01A -61.4(5) . . . . ?
C00I B013 B01F B01D 39.3(4) . . . . ?
C00I B01C B01H C00K -105.3(6) . . . . ?
C00I B01C B01H C00L 37.9(3) . . . . ?
C00I B01C B01H B015 97.9(4) . . . . ?
C00I B01C B01H B01J 136.3(4) . . . . ?
C00I B01C B01J B014 100.9(4) . . . . ?
C00I B01C B01J B015 0.1(5) . . . . ?
C00I B01C B01J B01A 63.4(5) . . . . ?
C00I B01C B01J B01H -37.8(4) . . . . ?
C00I B01D B01F B012 98.9(4) . . . . ?
C00I B01D B01F B013 -38.6(4) . . . . ?
C00I B01D B01F B014 -1.6(5) . . . . ?
C00I B01D B01F B01A 61.2(5) . . . . ?
C00I B01H B01J B014 1.3(5) . . . . ?
C00I B01H B01J B015 -99.4(4) . . . . ?
C00I B01H B01J B01A -63.0(5) . . . . ?
C00I B01H B01J B01C 38.2(4) . . . . ?
C00J C007 C00D C002 -0.4(7) . . . . ?
C00K C00O C00Y C00R -1.0(8) . . . . ?
C00K B01H B01J B014 -148.9(5) . . . . ?
C00K B01H B01J B015 110.4(6) . . . . ?
C00K B01H B01J B01A 146.9(5) . . . . ?
C00K B01H B01J B01C -112.0(6) . . . . ?
C00L C00I B013 B014 -64.8(5) . . . . ?
C00L C00I B013 B01C -103.5(4) . . . . ?
C00L C00I B013 B01D 37.8(4) . . . . ?
C00L C00I B013 B01F -1.4(5) . . . . ?
C00L C00I B01C B013 99.5(4) . . . . ?
C00L C00I B01C B014 60.2(5) . . . . ?
C00L C00I B01C B01H -41.4(4) . . . . ?
C00L C00I B01C B01J -3.2(5) . . . . ?
C00L C00I B01D B012 -35.6(3) . . . . ?
C00L C00I B01D B013 -136.8(4) . . . . ?
C00L C00I B01D B01F -97.6(4) . . . . ?
C00L C00I B01H C00K -109.6(5) . . . . ?
C00L C00I B01H B015 32.9(4) . . . . ?
C00L C00I B01H B01C 135.3(4) . . . . ?
C00L C00I B01H B01J 96.6(4) . . . . ?
C00L B012 B015 B01A -134.1(4) . . . . ?
C00L B012 B015 B01H -34.3(4) . . . . ?
C00L B012 B015 B01J -97.0(4) . . . . ?
C00L B012 B01A B014 -61.9(5) . . . . ?
C00L B012 B01A B015 38.8(4) . . . . ?
C00L B012 B01A B01F -99.0(4) . . . . ?
C00L B012 B01A B01J 1.3(5) . . . . ?
C00L B012 B01D C00I 35.1(3) . . . . ?
C00L B012 B01D B013 96.4(4) . . . . ?
C00L B012 B01D B01F 134.1(4) . . . . ?
C00L B012 B01F B013 -0.7(5) . . . . ?
C00L B012 B01F B014 61.5(5) . . . . ?
C00L B012 B01F B01A 98.4(4) . . . . ?
C00L B012 B01F B01D -38.9(4) . . . . ?
C00L B015 B01A B012 -39.3(4) . . . . ?
C00L B015 B01A B014 61.2(5) . . . . ?
C00L B015 B01A B01F -2.1(5) . . . . ?
C00L B015 B01A B01J 99.0(4) . . . . ?
C00L B015 B01H C00I -33.1(4) . . . . ?
C00L B015 B01H C00K 107.5(5) . . . . ?
C00L B015 B01H B01C -95.3(4) . . . . ?
C00L B015 B01H B01J -133.4(4) . . . . ?
C00L B015 B01J B014 -60.3(5) . . . . ?
C00L B015 B01J B01A -98.5(4) . . . . ?
C00L B015 B01J B01C 2.8(5) . . . . ?
C00L B015 B01J B01H 40.8(4) . . . . ?
C00L B01D B01F B012 39.3(4) . . . . ?
C00L B01D B01F B013 -98.2(4) . . . . ?
C00L B01D B01F B014 -61.2(5) . . . . ?
C00L B01D B01F B01A 1.6(5) . . . . ?
C00L B01H B01J B014 61.5(5) . . . . ?
C00L B01H B01J B015 -39.2(4) . . . . ?
C00L B01H B01J B01A -2.8(5) . . . . ?
C00L B01H B01J B01C 98.4(4) . . . . ?
C00M C00R C00Y C00O -0.9(8) . . . . ?
C00N C009 C00V C010 -0.6(8) . . . . ?
C00N C009 C00X C00W -3.5(7) . . . . ?
C00N C00H C00I C00L -106.7(5) . . . . ?
C00N C00H C00I B013 34.9(7) . . . . ?
C00N C00H C00I B01C 112.3(6) . . . . ?
C00N C00H C00I B01D -39.6(6) . . . . ?
C00N C00H C00I B01H -176.2(4) . . . . ?
C00N C00Q C00Z C010 1.0(9) . . . . ?
C00O C00K C00S C005 176.4(5) . . . . ?
C00O C00K C00S C00M -3.8(7) . . . . ?
C00O C00K B01H C00I -176.0(4) . . . . ?
C00O C00K B01H C00L 116.6(5) . . . . ?
C00O C00K B01H B015 48.0(7) . . . . ?
C00O C00K B01H B01C -105.6(6) . . . . ?
C00O C00K B01H B01J -28.8(8) . . . . ?
C00P C00C C00F C006 165.0(5) . . . . ?
C00P C00C C00F C00A -15.2(6) . . . . ?
C00P C00G C00U C00E 1.9(8) . . . . ?
C00Q C00Z C010 C00V 1.8(9) . . . . ?
C00R C00M C00S C005 -178.2(5) . . . . ?
C00R C00M C00S C00K 1.9(8) . . . . ?
C00S C005 C00H C00I -0.7(7) . . . . ?
C00S C005 C00H C00N 176.6(4) . . . . ?
C00S C005 C00W C00X -176.1(5) . . . . ?
C00S C00K C00O C00Y 3.5(8) . . . . ?
C00S C00K B01H C00I 1.8(7) . . . . ?
C00S C00K B01H C00L -65.5(7) . . . . ?
C00S C00K B01H B015 -134.2(5) . . . . ?
C00S C00K B01H B01C 72.2(7) . . . . ?
C00S C00K B01H B01J 149.0(5) . . . . ?
C00S C00M C00R C00Y 0.4(8) . . . . ?
C00T C003 C006 C002 111.6(5) . . . . ?
C00T C003 C006 C00F -72.8(6) . . . . ?
C00T C003 B B016 -102.2(4) . . . . ?
C00T C003 B B019 -62.9(5) . . . . ?
C00T C003 B B01B 39.9(4) . . . . ?
C00T C003 B B01E 2.3(5) . . . . ?
C00T C003 B016 B 101.1(4) . . . . ?
C00T C003 B016 B017 -37.4(4) . . . . ?
C00T C003 B016 B018 0.4(5) . . . . ?
C00T C003 B016 B019 63.3(5) . . . . ?
C00T C003 B017 B016 138.3(4) . . . . ?
C00T C003 B017 B018 100.2(4) . . . . ?
C00T C003 B017 B01K 36.4(4) . . . . ?
C00T C003 B01B C004 108.9(5) . . . . ?
C00T C003 B01B B -135.7(4) . . . . ?
C00T C003 B01B B01E -98.5(4) . . . . ?
C00T C003 B01B B01G -35.5(4) . . . . ?
C00T B017 B018 B016 97.4(4) . . . . ?
C00T B017 B018 B019 59.3(5) . . . . ?
C00T B017 B018 B01I -4.0(5) . . . . ?
C00T B017 B018 B01K -40.1(4) . . . . ?
C00T B017 B01K B018 134.4(4) . . . . ?
C00T B017 B01K B01G 33.1(4) . . . . ?
C00T B017 B01K B01I 96.9(5) . . . . ?
C00T B01B B01E B -97.1(4) . . . . ?
C00T B01B B01E B019 -61.3(5) . . . . ?
C00T B01B B01E B01G 38.6(4) . . . . ?
C00T B01B B01E B01I 2.1(5) . . . . ?
C00T B01B B01G B01E -135.2(4) . . . . ?
C00T B01B B01G B01I -98.0(5) . . . . ?
C00T B01B B01G B01K -34.2(4) . . . . ?
C00T B01G B01I B018 1.6(6) . . . . ?
C00T B01G B01I B019 -60.9(5) . . . . ?
C00T B01G B01I B01E -98.6(4) . . . . ?
C00T B01G B01I B01K 39.3(4) . . . . ?
C00T B01G B01K B017 -33.2(4) . . . . ?
C00T B01G B01K B018 -96.5(4) . . . . ?
C00T B01G B01K B01I -135.1(4) . . . . ?
C00U C00G C00P C00C -0.1(8) . . . . ?
C00V C009 C00N C00H -175.6(5) . . . . ?
C00V C009 C00N C00Q 3.2(7) . . . . ?
C00V C009 C00X C00W 176.0(5) . . . . ?
C00W C005 C00H C00I 179.6(4) . . . . ?
C00W C005 C00H C00N -3.1(7) . . . . ?
C00W C005 C00S C00K -179.4(5) . . . . ?
C00W C005 C00S C00M 0.8(7) . . . . ?
C00X C009 C00N C00H 4.0(7) . . . . ?
C00X C009 C00N C00Q -177.3(4) . . . . ?
C00X C009 C00V C010 179.8(5) . . . . ?
B C003 C006 C002 -108.5(5) . . . . ?
B C003 C006 C00F 67.1(6) . . . . ?
B C003 C00T B017 103.4(4) . . . . ?
B C003 C00T B01B -40.5(4) . . . . ?
B C003 C00T B01G -1.9(5) . . . . ?
B C003 C00T B01K 65.0(5) . . . . ?
B C003 B016 B017 -138.6(4) . . . . ?
B C003 B016 B018 -100.7(4) . . . . ?
B C003 B016 B019 -37.9(4) . . . . ?
B C003 B017 C00T -100.2(4) . . . . ?
B C003 B017 B016 38.2(4) . . . . ?
B C003 B017 B018 0.0(5) . . . . ?
B C003 B017 B01K -63.7(5) . . . . ?
B C003 B01B C004 -115.3(5) . . . . ?
B C003 B01B C00T 135.7(4) . . . . ?
B C003 B01B B01E 37.2(4) . . . . ?
B C003 B01B B01G 100.2(4) . . . . ?
B B016 B017 C003 -36.4(3) . . . . ?
B B016 B017 C00T -0.9(5) . . . . ?
B B016 B017 B018 100.1(4) . . . . ?
B B016 B017 B01K 61.6(5) . . . . ?
B B016 B018 B017 -100.1(4) . . . . ?
B B016 B018 B019 37.6(4) . . . . ?
B B016 B018 B01I 0.0(5) . . . . ?
B B016 B018 B01K -62.5(5) . . . . ?
B B016 B019 B018 -137.5(4) . . . . ?
B B016 B019 B01E -36.1(4) . . . . ?
B B016 B019 B01I -99.4(5) . . . . ?
B B019 B01E B01B -36.4(4) . . . . ?
B B019 B01E B01G -100.1(4) . . . . ?
B B019 B01E B01I -137.4(4) . . . . ?
B B019 B01I B018 -99.9(4) . . . . ?
B B019 B01I B01E 37.6(4) . . . . ?
B B019 B01I B01G 0.0(6) . . . . ?
B B019 B01I B01K -63.1(5) . . . . ?
B B01B B01E B019 35.9(4) . . . . ?
B B01B B01E B01G 135.8(5) . . . . ?
B B01B B01E B01I 99.2(5) . . . . ?
B B01B B01G C00T 96.3(4) . . . . ?
B B01B B01G B01E -38.9(4) . . . . ?
B B01B B01G B01I -1.8(6) . . . . ?
B B01B B01G B01K 62.0(5) . . . . ?
B B01E B01G C00T 0.7(5) . . . . ?
B B01E B01G B01B 39.4(4) . . . . ?
B B01E B01G B01I -99.5(5) . . . . ?
B B01E B01G B01K -61.7(5) . . . . ?
B B01E B01I B018 0.2(5) . . . . ?
B B01E B01I B019 -37.3(4) . . . . ?
B B01E B01I B01G 100.5(4) . . . . ?
B B01E B01I B01K 63.1(5) . . . . ?
B012 C00L B015 B01A 39.9(4) . . . . ?
B012 C00L B015 B01H 142.2(4) . . . . ?
B012 C00L B015 B01J 102.1(4) . . . . ?
B012 C00L B01D C00I -138.9(4) . . . . ?
B012 C00L B01D B013 -101.8(4) . . . . ?
B012 C00L B01D B01F -39.7(4) . . . . ?
B012 C00L B01H C00I 104.7(4) . . . . ?
B012 C00L B01H C00K -148.8(5) . . . . ?
B012 C00L B01H B015 -37.0(4) . . . . ?
B012 C00L B01H B01C 66.1(5) . . . . ?
B012 C00L B01H B01J 3.9(6) . . . . ?
B012 B015 B01A B014 100.6(4) . . . . ?
B012 B015 B01A B01F 37.2(4) . . . . ?
B012 B015 B01A B01J 138.3(4) . . . . ?
B012 B015 B01H C00I 0.6(5) . . . . ?
B012 B015 B01H C00K 141.1(5) . . . . ?
B012 B015 B01H C00L 33.7(4) . . . . ?
B012 B015 B01H B01C -61.7(5) . . . . ?
B012 B015 B01H B01J -99.7(5) . . . . ?
B012 B015 B01J B014 1.1(6) . . . . ?
B012 B015 B01J B01A -37.2(4) . . . . ?
B012 B015 B01J B01C 64.2(5) . . . . ?
B012 B015 B01J B01H 102.2(4) . . . . ?
B012 B01A B01F B013 101.6(4) . . . . ?
B012 B01A B01F B014 138.5(4) . . . . ?
B012 B01A B01F B01D 38.0(4) . . . . ?
B012 B01A B01J B014 -100.0(4) . . . . ?
B012 B01A B01J B015 37.5(4) . . . . ?
B012 B01A B01J B01C -62.9(5) . . . . ?
B012 B01A B01J B01H 1.0(6) . . . . ?
B012 B01D B01F B013 -137.6(4) . . . . ?
B012 B01D B01F B014 -100.5(5) . . . . ?
B012 B01D B01F B01A -37.7(4) . . . . ?
B013 C00I C00L B012 1.0(5) . . . . ?
B013 C00I C00L B015 70.5(5) . . . . ?
B013 C00I C00L B01D -39.0(4) . . . . ?
B013 C00I C00L B01H 106.6(4) . . . . ?
B013 C00I B01C B014 -39.3(4) . . . . ?
B013 C00I B01C B01H -140.8(4) . . . . ?
B013 C00I B01C B01J -102.6(4) . . . . ?
B013 C00I B01D C00L 136.8(4) . . . . ?
B013 C00I B01D B012 101.2(4) . . . . ?
B013 C00I B01D B01F 39.2(4) . . . . ?
B013 C00I B01H C00K 151.9(4) . . . . ?
B013 C00I B01H C00L -98.5(4) . . . . ?
B013 C00I B01H B015 -65.5(5) . . . . ?
B013 C00I B01H B01C 36.9(4) . . . . ?
B013 C00I B01H B01J -1.8(5) . . . . ?
B013 B014 B01A B012 1.1(5) . . . . ?
B013 B014 B01A B015 -62.5(5) . . . . ?
B013 B014 B01A B01F 37.8(4) . . . . ?
B013 B014 B01A B01J -100.5(4) . . . . ?
B013 B014 B01C C00I 39.4(4) . . . . ?
B013 B014 B01C B01H 101.2(4) . . . . ?
B013 B014 B01C B01J 138.1(4) . . . . ?
B013 B014 B01F B012 -101.1(4) . . . . ?
B013 B014 B01F B01A -137.9(4) . . . . ?
B013 B014 B01F B01D -37.7(4) . . . . ?
B013 B014 B01J B015 63.1(5) . . . . ?
B013 B014 B01J B01A 101.0(4) . . . . ?
B013 B014 B01J B01C -37.5(4) . . . . ?
B013 B014 B01J B01H -0.4(6) . . . . ?
B013 B01C B01H C00I -35.4(4) . . . . ?
B013 B01C B01H C00K -140.7(5) . . . . ?
B013 B01C B01H C00L 2.5(5) . . . . ?
B013 B01C B01H B015 62.5(5) . . . . ?
B013 B01C B01H B01J 100.9(4) . . . . ?
B013 B01C B01J B014 37.6(4) . . . . ?
B013 B01C B01J B015 -63.3(5) . . . . ?
B013 B01C B01J B01A 0.1(5) . . . . ?
B013 B01C B01J B01H -101.1(4) . . . . ?
B013 B01D B01F B012 137.6(4) . . . . ?
B013 B01D B01F B014 37.0(4) . . . . ?
B013 B01D B01F B01A 99.8(4) . . . . ?
B014 B013 B01C C00I -135.6(4) . . . . ?
B014 B013 B01C B01H -101.0(5) . . . . ?
B014 B013 B01C B01J -37.8(4) . . . . ?
B014 B013 B01D C00I 97.1(4) . . . . ?
B014 B013 B01D C00L 60.6(5) . . . . ?
B014 B013 B01D B012 -0.5(5) . . . . ?
B014 B013 B01D B01F -38.1(4) . . . . ?
B014 B013 B01F B012 99.9(4) . . . . ?
B014 B013 B01F B01A 37.2(4) . . . . ?
B014 B013 B01F B01D 137.9(4) . . . . ?
B014 B01A B01F B012 -138.5(4) . . . . ?
B014 B01A B01F B013 -36.9(4) . . . . ?
B014 B01A B01F B01D -100.5(4) . . . . ?
B014 B01A B01J B015 137.5(4) . . . . ?
B014 B01A B01J B01C 37.1(4) . . . . ?
B014 B01A B01J B01H 101.0(5) . . . . ?
B014 B01C B01H C00I -99.0(4) . . . . ?
B014 B01C B01H C00K 155.7(5) . . . . ?
B014 B01C B01H C00L -61.1(5) . . . . ?
B014 B01C B01H B015 -1.1(6) . . . . ?
B014 B01C B01H B01J 37.3(4) . . . . ?
B014 B01C B01J B015 -100.8(4) . . . . ?
B014 B01C B01J B01A -37.5(4) . . . . ?
B014 B01C B01J B01H -138.7(4) . . . . ?
B015 C00L B012 B01A -39.8(4) . . . . ?
B015 C00L B012 B01D -143.3(4) . . . . ?
B015 C00L B012 B01F -103.2(4) . . . . ?
B015 C00L B01D C00I -102.4(4) . . . . ?
B015 C00L B01D B012 36.5(4) . . . . ?
B015 C00L B01D B013 -65.3(5) . . . . ?
B015 C00L B01D B01F -3.2(5) . . . . ?
B015 C00L B01H C00I 141.7(4) . . . . ?
B015 C00L B01H C00K -111.8(6) . . . . ?
B015 C00L B01H B01C 103.2(4) . . . . ?
B015 C00L B01H B01J 40.9(4) . . . . ?
B015 B012 B01A B014 -100.7(4) . . . . ?
B015 B012 B01A B01F -137.8(4) . . . . ?
B015 B012 B01A B01J -37.5(4) . . . . ?
B015 B012 B01D C00I 3.1(5) . . . . ?
B015 B012 B01D C00L -31.9(4) . . . . ?
B015 B012 B01D B013 64.5(5) . . . . ?
B015 B012 B01D B01F 102.2(4) . . . . ?
B015 B012 B01F B013 -61.3(5) . . . . ?
B015 B012 B01F B014 1.0(5) . . . . ?
B015 B012 B01F B01A 37.8(4) . . . . ?
B015 B012 B01F B01D -99.4(4) . . . . ?
B015 B01A B01F B012 -37.7(4) . . . . ?
B015 B01A B01F B013 63.9(5) . . . . ?
B015 B01A B01F B014 100.8(4) . . . . ?
B015 B01A B01F B01D 0.3(5) . . . . ?
B015 B01A B01J B014 -137.5(4) . . . . ?
B015 B01A B01J B01C -100.4(4) . . . . ?
B015 B01A B01J B01H -36.5(4) . . . . ?
B015 B01H B01J B014 100.7(5) . . . . ?
B015 B01H B01J B01A 36.4(4) . . . . ?
B015 B01H B01J B01C 137.6(4) . . . . ?
B016 C003 C006 C002 -36.5(6) . . . . ?
B016 C003 C006 C00F 139.2(5) . . . . ?
B016 C003 C00T B017 38.5(4) . . . . ?
B016 C003 C00T B01B -105.5(4) . . . . ?
B016 C003 C00T B01G -66.8(5) . . . . ?
B016 C003 C00T B01K 0.1(5) . . . . ?
B016 C003 B B019 39.4(4) . . . . ?
B016 C003 B B01B 142.2(4) . . . . ?
B016 C003 B B01E 104.5(4) . . . . ?
B016 C003 B017 C00T -138.3(4) . . . . ?
B016 C003 B017 B018 -38.1(4) . . . . ?
B016 C003 B017 B01K -101.9(4) . . . . ?
B016 C003 B01B C004 -150.8(4) . . . . ?
B016 C003 B01B C00T 100.3(4) . . . . ?
B016 C003 B01B B -35.4(4) . . . . ?
B016 C003 B01B B01E 1.8(5) . . . . ?
B016 C003 B01B B01G 64.7(5) . . . . ?
B016 B B019 B018 37.5(4) . . . . ?
B016 B B019 B01E 139.2(4) . . . . ?
B016 B B019 B01I 101.4(5) . . . . ?
B016 B B01B C003 34.5(4) . . . . ?
B016 B B01B C004 137.6(5) . . . . ?
B016 B B01B C00T -3.1(5) . . . . ?
B016 B B01B B01E -103.2(5) . . . . ?
B016 B B01B B01G -64.0(5) . . . . ?
B016 B B01E B019 -37.9(4) . . . . ?
B016 B B01E B01B 101.6(4) . . . . ?
B016 B B01E B01G 62.2(5) . . . . ?
B016 B B01E B01I -0.2(5) . . . . ?
B016 B017 B018 B019 -38.1(4) . . . . ?
B016 B017 B018 B01I -101.4(4) . . . . ?
B016 B017 B018 B01K -137.5(4) . . . . ?
B016 B017 B01K C00T -96.5(4) . . . . ?
B016 B017 B01K B018 37.9(4) . . . . ?
B016 B017 B01K B01G -63.3(5) . . . . ?
B016 B017 B01K B01I 0.4(6) . . . . ?
B016 B018 B019 B -37.3(4) . . . . ?
B016 B018 B019 B01E -99.8(4) . . . . ?
B016 B018 B019 B01I -137.9(4) . . . . ?
B016 B018 B01I B019 37.7(4) . . . . ?
B016 B018 B01I B01E -0.1(6) . . . . ?
B016 B018 B01I B01G -63.1(5) . . . . ?
B016 B018 B01I B01K -100.8(4) . . . . ?
B016 B018 B01K C00T 0.8(5) . . . . ?
B016 B018 B01K B017 -38.5(4) . . . . ?
B016 B018 B01K B01G 62.3(5) . . . . ?
B016 B018 B01K B01I 100.4(5) . . . . ?
B016 B019 B01E B 36.0(4) . . . . ?
B016 B019 B01E B01B -0.5(5) . . . . ?
B016 B019 B01E B01G -64.1(5) . . . . ?
B016 B019 B01E B01I -101.4(5) . . . . ?
B016 B019 B01I B018 -37.6(4) . . . . ?
B016 B019 B01I B01E 99.9(4) . . . . ?
B016 B019 B01I B01G 62.3(5) . . . . ?
B016 B019 B01I B01K -0.7(6) . . . . ?
B017 C003 C006 C002 39.2(6) . . . . ?
B017 C003 C006 C00F -145.1(4) . . . . ?
B017 C003 C00T B01B -143.9(4) . . . . ?
B017 C003 C00T B01G -105.3(4) . . . . ?
B017 C003 C00T B01K -38.4(4) . . . . ?
B017 C003 B B016 -38.6(4) . . . . ?
B017 C003 B B019 0.8(5) . . . . ?
B017 C003 B B01B 103.6(4) . . . . ?
B017 C003 B B01E 65.9(5) . . . . ?
B017 C003 B016 B 138.6(4) . . . . ?
B017 C003 B016 B018 37.9(4) . . . . ?
B017 C003 B016 B019 100.7(4) . . . . ?
B017 C003 B01B C004 141.9(4) . . . . ?
B017 C003 B01B C00T 33.0(4) . . . . ?
B017 C003 B01B B -102.7(4) . . . . ?
B017 C003 B01B B01E -65.5(5) . . . . ?
B017 C003 B01B B01G -2.6(5) . . . . ?
B017 C00T B01B C003 -35.1(4) . . . . ?
B017 C00T B01B C004 -140.6(5) . . . . ?
B017 C00T B01B B 2.6(5) . . . . ?
B017 C00T B01B B01E 64.5(5) . . . . ?
B017 C00T B01B B01G 103.9(5) . . . . ?
B017 C00T B01G B01B -106.6(5) . . . . ?
B017 C00T B01G B01E -67.6(5) . . . . ?
B017 C00T B01G B01I -4.4(6) . . . . ?
B017 C00T B01G B01K 35.2(4) . . . . ?
B017 C00T B01K B018 -39.6(4) . . . . ?
B017 C00T B01K B01G -142.6(4) . . . . ?
B017 C00T B01K B01I -103.2(4) . . . . ?
B017 B016 B018 B019 137.7(4) . . . . ?
B017 B016 B018 B01I 100.1(4) . . . . ?
B017 B016 B018 B01K 37.6(4) . . . . ?
B017 B016 B019 B 100.4(4) . . . . ?
B017 B016 B019 B018 -37.1(4) . . . . ?
B017 B016 B019 B01E 64.3(5) . . . . ?
B017 B016 B019 B01I 1.0(5) . . . . ?
B017 B018 B019 B 1.3(5) . . . . ?
B017 B018 B019 B016 38.6(4) . . . . ?
B017 B018 B019 B01E -61.2(5) . . . . ?
B017 B018 B019 B01I -99.3(4) . . . . ?
B017 B018 B01I B019 102.3(4) . . . . ?
B017 B018 B01I B01E 64.4(5) . . . . ?
B017 B018 B01I B01G 1.4(6) . . . . ?
B017 B018 B01I B01K -36.2(4) . . . . ?
B017 B018 B01K C00T 39.3(4) . . . . ?
B017 B018 B01K B01G 100.8(4) . . . . ?
B017 B018 B01K B01I 138.9(5) . . . . ?
B018 B016 B017 C003 -136.5(4) . . . . ?
B018 B016 B017 C00T -101.1(4) . . . . ?
B018 B016 B017 B01K -38.5(4) . . . . ?
B018 B016 B019 B 137.5(4) . . . . ?
B018 B016 B019 B01E 101.4(4) . . . . ?
B018 B016 B019 B01I 38.1(4) . . . . ?
B018 B017 B01K C00T -134.4(4) . . . . ?
B018 B017 B01K B01G -101.3(5) . . . . ?
B018 B017 B01K B01I -37.5(4) . . . . ?
B018 B019 B01E B 99.0(4) . . . . ?
B018 B019 B01E B01B 62.5(5) . . . . ?
B018 B019 B01E B01G -1.1(5) . . . . ?
B018 B019 B01E B01I -38.4(4) . . . . ?
B018 B019 B01I B01E 137.5(4) . . . . ?
B018 B019 B01I B01G 99.9(5) . . . . ?
B018 B019 B01I B01K 36.8(4) . . . . ?
B018 B01I B01K C00T 98.8(4) . . . . ?
B018 B01I B01K B017 36.9(4) . . . . ?
B018 B01I B01K B01G 137.5(4) . . . . ?
B019 B B016 C003 -136.7(4) . . . . ?
B019 B B016 B017 -99.9(4) . . . . ?
B019 B B016 B018 -37.9(4) . . . . ?
B019 B B01B C003 100.3(4) . . . . ?
B019 B B01B C004 -156.5(5) . . . . ?
B019 B B01B C00T 62.7(5) . . . . ?
B019 B B01B B01E -37.4(4) . . . . ?
B019 B B01B B01G 1.8(5) . . . . ?
B019 B B01E B01B 139.5(4) . . . . ?
B019 B B01E B01G 100.1(5) . . . . ?
B019 B B01E B01I 37.7(4) . . . . ?
B019 B016 B017 C003 -98.9(4) . . . . ?
B019 B016 B017 C00T -63.4(5) . . . . ?
B019 B016 B017 B018 37.6(4) . . . . ?
B019 B016 B017 B01K -0.9(5) . . . . ?
B019 B016 B018 B017 -137.7(4) . . . . ?
B019 B016 B018 B01I -37.6(4) . . . . ?
B019 B016 B018 B01K -100.0(5) . . . . ?
B019 B018 B01I B01E -37.9(4) . . . . ?
B019 B018 B01I B01G -100.9(5) . . . . ?
B019 B018 B01I B01K -138.5(4) . . . . ?
B019 B018 B01K C00T -62.8(5) . . . . ?
B019 B018 B01K B017 -102.1(4) . . . . ?
B019 B018 B01K B01G -1.3(5) . . . . ?
B019 B018 B01K B01I 36.9(4) . . . . ?
B019 B01E B01G C00T 62.7(5) . . . . ?
B019 B01E B01G B01B 101.5(4) . . . . ?
B019 B01E B01G B01I -37.4(4) . . . . ?
B019 B01E B01G B01K 0.3(5) . . . . ?
B019 B01E B01I B018 37.5(4) . . . . ?
B019 B01E B01I B01G 137.8(4) . . . . ?
B019 B01E B01I B01K 100.4(4) . . . . ?
B019 B01I B01K C00T 62.1(5) . . . . ?
B019 B01I B01K B017 0.2(6) . . . . ?
B019 B01I B01K B018 -36.7(4) . . . . ?
B019 B01I B01K B01G 100.8(5) . . . . ?
B01A B012 B015 C00L 134.1(4) . . . . ?
B01A B012 B015 B01H 99.8(4) . . . . ?
B01A B012 B015 B01J 37.2(4) . . . . ?
B01A B012 B01D C00I -60.1(5) . . . . ?
B01A B012 B01D C00L -95.2(4) . . . . ?
B01A B012 B01D B013 1.2(5) . . . . ?
B01A B012 B01D B01F 38.9(4) . . . . ?
B01A B012 B01F B013 -99.1(4) . . . . ?
B01A B012 B01F B014 -36.8(4) . . . . ?
B01A B012 B01F B01D -137.3(4) . . . . ?
B01A B014 B01C C00I -61.8(5) . . . . ?
B01A B014 B01C B013 -101.3(4) . . . . ?
B01A B014 B01C B01H 0.0(6) . . . . ?
B01A B014 B01C B01J 36.8(4) . . . . ?
B01A B014 B01F B012 36.8(4) . . . . ?
B01A B014 B01F B013 137.9(4) . . . . ?
B01A B014 B01F B01D 100.1(4) . . . . ?
B01A B014 B01J B015 -37.8(4) . . . . ?
B01A B014 B01J B01C -138.5(4) . . . . ?
B01A B014 B01J B01H -101.4(5) . . . . ?
B01A B015 B01H C00I 64.0(5) . . . . ?
B01A B015 B01H C00K -155.4(5) . . . . ?
B01A B015 B01H C00L 97.1(4) . . . . ?
B01A B015 B01H B01C 1.8(6) . . . . ?
B01A B015 B01H B01J -36.3(4) . . . . ?
B01A B015 B01J B014 38.2(4) . . . . ?
B01A B015 B01J B01C 101.4(4) . . . . ?
B01A B015 B01J B01H 139.3(4) . . . . ?
B01B C003 C006 C002 -178.8(4) . . . . ?
B01B C003 C006 C00F -3.2(6) . . . . ?
B01B C003 C00T B017 143.9(4) . . . . ?
B01B C003 C00T B01G 38.6(4) . . . . ?
B01B C003 C00T B01K 105.5(5) . . . . ?
B01B C003 B B016 -142.2(4) . . . . ?
B01B C003 B B019 -102.8(4) . . . . ?
B01B C003 B B01E -37.7(4) . . . . ?
B01B C003 B016 B 35.8(4) . . . . ?
B01B C003 B016 B017 -102.8(4) . . . . ?
B01B C003 B016 B018 -64.9(5) . . . . ?
B01B C003 B016 B019 -2.1(5) . . . . ?
B01B C003 B017 C00T -33.4(4) . . . . ?
B01B C003 B017 B016 104.9(4) . . . . ?
B01B C003 B017 B018 66.8(5) . . . . ?
B01B C003 B017 B01K 3.1(5) . . . . ?
B01B C004 C00C C00F 4.1(7) . . . . ?
B01B C004 C00C C00P -174.6(4) . . . . ?
B01B C004 C00E C00U 176.3(5) . . . . ?
B01B C00T B017 C003 34.5(4) . . . . ?
B01B C00T B017 B016 -1.1(5) . . . . ?
B01B C00T B017 B018 -63.4(5) . . . . ?
B01B C00T B017 B01K -104.2(5) . . . . ?
B01B C00T B01G B01E 38.9(4) . . . . ?
B01B C00T B01G B01I 102.2(4) . . . . ?
B01B C00T B01G B01K 141.8(4) . . . . ?
B01B C00T B01K B017 106.0(5) . . . . ?
B01B C00T B01K B018 66.4(5) . . . . ?
B01B C00T B01K B01G -36.6(4) . . . . ?
B01B C00T B01K B01I 2.8(5) . . . . ?
B01B B B016 C003 -34.3(4) . . . . ?
B01B B B016 B017 2.6(5) . . . . ?
B01B B B016 B018 64.6(5) . . . . ?
B01B B B016 B019 102.4(4) . . . . ?
B01B B B019 B016 -102.5(4) . . . . ?
B01B B B019 B018 -65.0(5) . . . . ?
B01B B B019 B01E 36.7(4) . . . . ?
B01B B B019 B01I -1.1(6) . . . . ?
B01B B B01E B019 -139.5(4) . . . . ?
B01B B B01E B01G -39.4(4) . . . . ?
B01B B B01E B01I -101.8(5) . . . . ?
B01B B01E B01G C00T -38.7(4) . . . . ?
B01B B01E B01G B01I -138.9(4) . . . . ?
B01B B01E B01G B01K -101.2(4) . . . . ?
B01B B01E B01I B018 -63.4(5) . . . . ?
B01B B01E B01I B019 -100.9(4) . . . . ?
B01B B01E B01I B01G 36.9(4) . . . . ?
B01B B01E B01I B01K -0.5(5) . . . . ?
B01B B01G B01I B018 63.7(5) . . . . ?
B01B B01G B01I B019 1.1(6) . . . . ?
B01B B01G B01I B01E -36.6(4) . . . . ?
B01B B01G B01I B01K 101.4(5) . . . . ?
B01B B01G B01K C00T 34.0(4) . . . . ?
B01B B01G B01K B017 0.8(6) . . . . ?
B01B B01G B01K B018 -62.4(5) . . . . ?
B01B B01G B01K B01I -101.0(5) . . . . ?
B01C C00I C00L B012 -64.2(5) . . . . ?
B01C C00I C00L B015 5.3(5) . . . . ?
B01C C00I C00L B01D -104.2(4) . . . . ?
B01C C00I C00L B01H 41.4(4) . . . . ?
B01C C00I B013 B014 38.7(4) . . . . ?
B01C C00I B013 B01D 141.3(4) . . . . ?
B01C C00I B013 B01F 102.1(4) . . . . ?
B01C C00I B01D C00L 100.5(5) . . . . ?
B01C C00I B01D B012 64.8(5) . . . . ?
B01C C00I B01D B013 -36.3(4) . . . . ?
B01C C00I B01D B01F 2.9(5) . . . . ?
B01C C00I B01H C00K 115.0(5) . . . . ?
B01C C00I B01H C00L -135.3(4) . . . . ?
B01C C00I B01H B015 -102.4(4) . . . . ?
B01C C00I B01H B01J -38.7(4) . . . . ?
B01C B013 B014 B01A 100.3(4) . . . . ?
B01C B013 B014 B01F 138.1(4) . . . . ?
B01C B013 B014 B01J 37.3(4) . . . . ?
B01C B013 B01D C00I 33.9(4) . . . . ?
B01C B013 B01D C00L -2.6(5) . . . . ?
B01C B013 B01D B012 -63.8(5) . . . . ?
B01C B013 B01D B01F -101.3(4) . . . . ?
B01C B013 B01F B012 62.4(5) . . . . ?
B01C B013 B01F B014 -37.4(4) . . . . ?
B01C B013 B01F B01A -0.2(5) . . . . ?
B01C B013 B01F B01D 100.4(4) . . . . ?
B01C B014 B01A B012 64.7(5) . . . . ?
B01C B014 B01A B015 1.1(5) . . . . ?
B01C B014 B01A B01F 101.4(5) . . . . ?
B01C B014 B01A B01J -36.9(4) . . . . ?
B01C B014 B01F B012 -63.5(5) . . . . ?
B01C B014 B01F B013 37.6(4) . . . . ?
B01C B014 B01F B01A -100.3(5) . . . . ?
B01C B014 B01F B01D -0.1(6) . . . . ?
B01C B014 B01J B015 100.7(4) . . . . ?
B01C B014 B01J B01A 138.5(4) . . . . ?
B01C B014 B01J B01H 37.1(4) . . . . ?
B01C B01H B01J B014 -36.9(4) . . . . ?
B01C B01H B01J B015 -137.6(4) . . . . ?
B01C B01H B01J B01A -101.2(5) . . . . ?
B01D C00I C00L B012 40.1(4) . . . . ?
B01D C00I C00L B015 109.5(4) . . . . ?
B01D C00I C00L B01H 145.6(4) . . . . ?
B01D C00I B013 B014 -102.6(4) . . . . ?
B01D C00I B013 B01C -141.3(4) . . . . ?
B01D C00I B013 B01F -39.2(4) . . . . ?
B01D C00I B01C B013 36.3(4) . . . . ?
B01D C00I B01C B014 -3.0(6) . . . . ?
B01D C00I B01C B01H -104.5(4) . . . . ?
B01D C00I B01C B01J -66.3(5) . . . . ?
B01D C00I B01H C00K -141.1(4) . . . . ?
B01D C00I B01H C00L -31.4(4) . . . . ?
B01D C00I B01H B015 1.5(5) . . . . ?
B01D C00I B01H B01C 103.9(4) . . . . ?
B01D C00I B01H B01J 65.2(5) . . . . ?
B01D C00L B012 B015 143.3(4) . . . . ?
B01D C00L B012 B01A 103.5(4) . . . . ?
B01D C00L B012 B01F 40.1(4) . . . . ?
B01D C00L B015 B012 -36.5(4) . . . . ?
B01D C00L B015 B01A 3.5(6) . . . . ?
B01D C00L B015 B01H 105.8(4) . . . . ?
B01D C00L B015 B01J 65.6(5) . . . . ?
B01D C00L B01H C00I 34.0(4) . . . . ?
B01D C00L B01H C00K 140.5(5) . . . . ?
B01D C00L B01H B015 -107.7(5) . . . . ?
B01D C00L B01H B01C -4.5(5) . . . . ?
B01D C00L B01H B01J -66.8(5) . . . . ?
B01D B012 B015 C00L 32.0(4) . . . . ?
B01D B012 B015 B01A -102.2(4) . . . . ?
B01D B012 B015 B01H -2.4(5) . . . . ?
B01D B012 B015 B01J -65.0(5) . . . . ?
B01D B012 B01A B014 -1.4(5) . . . . ?
B01D B012 B01A B015 99.3(4) . . . . ?
B01D B012 B01A B01F -38.5(4) . . . . ?
B01D B012 B01A B01J 61.7(5) . . . . ?
B01D B012 B01F B013 38.2(4) . . . . ?
B01D B012 B01F B014 100.5(4) . . . . ?
B01D B012 B01F B01A 137.3(4) . . . . ?
B01D B013 B014 B01A -0.3(5) . . . . ?
B01D B013 B014 B01C -100.6(4) . . . . ?
B01D B013 B014 B01F 37.5(4) . . . . ?
B01D B013 B014 B01J -63.4(5) . . . . ?
B01D B013 B01C C00I -34.7(4) . . . . ?
B01D B013 B01C B014 101.0(4) . . . . ?
B01D B013 B01C B01H 0.0(5) . . . . ?
B01D B013 B01C B01J 63.2(5) . . . . ?
B01D B013 B01F B012 -38.0(4) . . . . ?
B01D B013 B01F B014 -137.9(4) . . . . ?
B01D B013 B01F B01A -100.7(4) . . . . ?
B01E B B016 C003 -98.7(4) . . . . ?
B01E B B016 B017 -61.9(5) . . . . ?
B01E B B016 B018 0.1(5) . . . . ?
B01E B B016 B019 38.0(4) . . . . ?
B01E B B019 B016 -139.2(4) . . . . ?
B01E B B019 B018 -101.7(4) . . . . ?
B01E B B019 B01I -37.8(4) . . . . ?
B01E B B01B C003 137.7(4) . . . . ?
B01E B B01B C004 -119.1(6) . . . . ?
B01E B B01B C00T 100.1(4) . . . . ?
B01E B B01B B01G 39.2(4) . . . . ?
B01E B019 B01I B018 -137.5(4) . . . . ?
B01E B019 B01I B01G -37.6(4) . . . . ?
B01E B019 B01I B01K -100.6(5) . . . . ?
B01E B01B B01G C00T 135.2(4) . . . . ?
B01E B01B B01G B01I 37.1(4) . . . . ?
B01E B01B B01G B01K 100.9(5) . . . . ?
B01E B01G B01I B018 100.3(5) . . . . ?
B01E B01G B01I B019 37.7(4) . . . . ?
B01E B01G B01I B01K 137.9(4) . . . . ?
B01E B01G B01K C00T 97.0(4) . . . . ?
B01E B01G B01K B017 63.8(5) . . . . ?
B01E B01G B01K B018 0.6(5) . . . . ?
B01E B01G B01K B01I -38.0(4) . . . . ?
B01E B01I B01K C00T -1.3(5) . . . . ?
B01E B01I B01K B017 -63.2(5) . . . . ?
B01E B01I B01K B018 -100.1(4) . . . . ?
B01E B01I B01K B01G 37.4(4) . . . . ?
B01F B012 B015 C00L 95.7(4) . . . . ?
B01F B012 B015 B01A -38.4(4) . . . . ?
B01F B012 B015 B01H 61.4(5) . . . . ?
B01F B012 B015 B01J -1.3(5) . . . . ?
B01F B012 B01A B014 37.1(4) . . . . ?
B01F B012 B01A B015 137.8(4) . . . . ?
B01F B012 B01A B01J 100.3(5) . . . . ?
B01F B012 B01D C00I -99.0(4) . . . . ?
B01F B012 B01D C00L -134.1(4) . . . . ?
B01F B012 B01D B013 -37.7(4) . . . . ?
B01F B013 B014 B01A -37.8(4) . . . . ?
B01F B013 B014 B01C -138.1(4) . . . . ?
B01F B013 B014 B01J -100.8(4) . . . . ?
B01F B013 B01C C00I -97.7(4) . . . . ?
B01F B013 B01C B014 37.9(4) . . . . ?
B01F B013 B01C B01H -63.1(5) . . . . ?
B01F B013 B01C B01J 0.1(5) . . . . ?
B01F B013 B01D C00I 135.2(4) . . . . ?
B01F B013 B01D C00L 98.7(4) . . . . ?
B01F B013 B01D B012 37.5(4) . . . . ?
B01F B014 B01A B012 -36.7(4) . . . . ?
B01F B014 B01A B015 -100.3(4) . . . . ?
B01F B014 B01A B01J -138.3(4) . . . . ?
B01F B014 B01C C00I 1.9(6) . . . . ?
B01F B014 B01C B013 -37.6(4) . . . . ?
B01F B014 B01C B01H 63.7(5) . . . . ?
B01F B014 B01C B01J 100.5(5) . . . . ?
B01F B014 B01J B015 -0.4(6) . . . . ?
B01F B014 B01J B01A 37.4(4) . . . . ?
B01F B014 B01J B01C -101.1(4) . . . . ?
B01F B014 B01J B01H -64.0(5) . . . . ?
B01F B01A B01J B014 -37.3(4) . . . . ?
B01F B01A B01J B015 100.2(4) . . . . ?
B01F B01A B01J B01C -0.2(5) . . . . ?
B01F B01A B01J B01H 63.7(5) . . . . ?
B01G C00T B017 C003 103.3(4) . . . . ?
B01G C00T B017 B016 67.6(5) . . . . ?
B01G C00T B017 B018 5.3(5) . . . . ?
B01G C00T B017 B01K -35.4(4) . . . . ?
B01G C00T B01B C003 -139.0(4) . . . . ?
B01G C00T B01B C004 115.4(5) . . . . ?
B01G C00T B01B B -101.3(4) . . . . ?
B01G C00T B01B B01E -39.4(4) . . . . ?
B01G C00T B01K B017 142.6(4) . . . . ?
B01G C00T B01K B018 103.0(5) . . . . ?
B01G C00T B01K B01I 39.4(4) . . . . ?
B01G B01B B01E B -135.8(5) . . . . ?
B01G B01B B01E B019 -99.9(5) . . . . ?
B01G B01B B01E B01I -36.5(4) . . . . ?
B01G B01E B01I B018 -100.3(5) . . . . ?
B01G B01E B01I B019 -137.8(4) . . . . ?
B01G B01E B01I B01K -37.4(4) . . . . ?
B01G B01I B01K C00T -38.7(4) . . . . ?
B01G B01I B01K B017 -100.7(5) . . . . ?
B01G B01I B01K B018 -137.5(4) . . . . ?
B01H C00I C00L B012 -105.5(4) . . . . ?
B01H C00I C00L B015 -36.1(4) . . . . ?
B01H C00I C00L B01D -145.6(4) . . . . ?
B01H C00I B013 B014 1.6(5) . . . . ?
B01H C00I B013 B01C -37.1(4) . . . . ?
B01H C00I B013 B01D 104.2(4) . . . . ?
B01H C00I B013 B01F 65.0(5) . . . . ?
B01H C00I B01C B013 140.8(4) . . . . ?
B01H C00I B01C B014 101.6(5) . . . . ?
B01H C00I B01C B01J 38.2(4) . . . . ?
B01H C00I B01D C00L 32.7(4) . . . . ?
B01H C00I B01D B012 -2.9(5) . . . . ?
B01H C00I B01D B013 -104.1(4) . . . . ?
B01H C00I B01D B01F -64.9(5) . . . . ?
B01H C00K C00O C00Y -178.7(5) . . . . ?
B01H C00K C00S C005 -1.4(7) . . . . ?
B01H C00K C00S C00M 178.4(4) . . . . ?
B01H C00L B012 B015 36.5(4) . . . . ?
B01H C00L B012 B01A -3.3(5) . . . . ?
B01H C00L B012 B01D -106.8(4) . . . . ?
B01H C00L B012 B01F -66.7(5) . . . . ?
B01H C00L B015 B012 -142.2(4) . . . . ?
B01H C00L B015 B01A -102.3(4) . . . . ?
B01H C00L B015 B01J -40.2(4) . . . . ?
B01H C00L B01D C00I -32.6(4) . . . . ?
B01H C00L B01D B012 106.2(4) . . . . ?
B01H C00L B01D B013 4.5(5) . . . . ?
B01H C00L B01D B01F 66.5(5) . . . . ?
B01H B015 B01A B012 -102.4(4) . . . . ?
B01H B015 B01A B014 -1.8(5) . . . . ?
B01H B015 B01A B01F -65.2(5) . . . . ?
B01H B015 B01A B01J 35.9(4) . . . . ?
B01H B015 B01J B014 -101.1(5) . . . . ?
B01H B015 B01J B01A -139.3(4) . . . . ?
B01H B015 B01J B01C -38.0(4) . . . . ?
B01H B01C B01J B014 138.7(4) . . . . ?
B01H B01C B01J B015 37.9(4) . . . . ?
B01H B01C B01J B01A 101.2(5) . . . . ?
B01I B018 B019 B 100.6(4) . . . . ?
B01I B018 B019 B016 137.9(4) . . . . ?
B01I B018 B019 B01E 38.0(4) . . . . ?
B01I B018 B01K C00T -99.6(5) . . . . ?
B01I B018 B01K B017 -138.9(5) . . . . ?
B01I B018 B01K B01G -38.1(4) . . . . ?
B01I B019 B01E B 137.4(4) . . . . ?
B01I B019 B01E B01B 100.9(5) . . . . ?
B01I B019 B01E B01G 37.3(4) . . . . ?
B01I B01E B01G C00T 100.2(5) . . . . ?
B01I B01E B01G B01B 138.9(4) . . . . ?
B01I B01E B01G B01K 37.8(4) . . . . ?
B01I B01G B01K C00T 135.1(4) . . . . ?
B01I B01G B01K B017 101.9(5) . . . . ?
B01I B01G B01K B018 38.6(4) . . . . ?
B01J B014 B01A B012 101.6(4) . . . . ?
B01J B014 B01A B015 38.0(4) . . . . ?
B01J B014 B01A B01F 138.3(4) . . . . ?
B01J B014 B01C C00I -98.7(5) . . . . ?
B01J B014 B01C B013 -138.1(4) . . . . ?
B01J B014 B01C B01H -36.9(4) . . . . ?
B01J B014 B01F B012 -0.3(6) . . . . ?
B01J B014 B01F B013 100.7(4) . . . . ?
B01J B014 B01F B01A -37.1(4) . . . . ?
B01J B014 B01F B01D 63.0(5) . . . . ?
B01J B015 B01A B012 -138.3(4) . . . . ?
B01J B015 B01A B014 -37.7(4) . . . . ?
B01J B015 B01A B01F -101.1(5) . . . . ?
B01J B015 B01H C00I 100.3(4) . . . . ?
B01J B015 B01H C00K -119.1(6) . . . . ?
B01J B015 B01H C00L 133.4(4) . . . . ?
B01J B015 B01H B01C 38.1(4) . . . . ?
B01J B01A B01F B012 -101.3(4) . . . . ?
B01J B01A B01F B013 0.3(5) . . . . ?
B01J B01A B01F B014 37.2(4) . . . . ?
B01J B01A B01F B01D -63.3(5) . . . . ?
B01J B01C B01H C00I -136.3(4) . . . . ?
B01J B01C B01H C00K 118.4(6) . . . . ?
B01J B01C B01H C00L -98.4(4) . . . . ?
B01J B01C B01H B015 -38.4(4) . . . . ?
B01K C00T B017 C003 138.7(4) . . . . ?
B01K C00T B017 B016 103.1(4) . . . . ?
B01K C00T B017 B018 40.7(4) . . . . ?
B01K C00T B01B C003 -102.7(4) . . . . ?
B01K C00T B01B C004 151.8(5) . . . . ?
B01K C00T B01B B -65.0(5) . . . . ?
B01K C00T B01B B01E -3.1(5) . . . . ?
B01K C00T B01B B01G 36.4(4) . . . . ?
B01K C00T B01G B01B -141.8(4) . . . . ?
B01K C00T B01G B01E -102.9(4) . . . . ?
B01K C00T B01G B01I -39.6(4) . . . . ?
B01K B017 B018 B016 137.5(4) . . . . ?
B01K B017 B018 B019 99.4(4) . . . . ?
B01K B017 B018 B01I 36.2(4) . . . . ?
B01K B018 B019 B 64.0(5) . . . . ?
B01K B018 B019 B016 101.3(4) . . . . ?
B01K B018 B019 B01E 1.5(5) . . . . ?
B01K B018 B019 B01I -36.5(4) . . . . ?
B01K B018 B01I B019 138.5(4) . . . . ?
B01K B018 B01I B01E 100.7(5) . . . . ?
B01K B018 B01I B01G 37.7(4) . . . . ?
B01K B01G B01I B018 -37.7(4) . . . . ?
B01K B01G B01I B019 -100.2(5) . . . . ?
B01K B01G B01I B01E -137.9(4) . . . . ?
